data_1546130
loop_
_publ_author_name
'Sairenji, Shiho'
'Kikuchi, Takashi'
'Abozeid, Mohamed Ahmed'
'Takizawa, Shinobu'
'Sasai, Hiroaki'
'Ando, Yuichiro'
'Ohmatsu, Kohsuke'
'Ooi, Takashi'
'Fujita, Makoto'

_publ_section_title
;
 Determination of the absolute configuration of compounds bearing chiral
 quaternary carbon centers using the crystalline sponge method
;
_journal_name_full 'Chem. Sci.'
_journal_paper_doi 10.1039/C7SC01524K
_journal_year 2017
_chemical_absolute_configuration S
_chemical_formula_moiety '(C72 H48 N12 Zn6 I12.03), 0.48(C24 H27 N O6 S), (C6 H12), 5.67(C2 H4 Cl2)'
_chemical_formula_sum 'C100.85 H95.62 Cl11.35 I12.03 N24.48 O2.88 S0.48 Zn6'
_chemical_formula_weight 4033.02
_space_group_crystal_system monoclinic
_space_group_IT_number 5
_space_group_name_Hall 'C 2y'
_space_group_name_H-M_alt 'C 1 2 1'
_symmetry_space_group_name_Hall 'C 2y'
_symmetry_space_group_name_H-M 'C 1 2 1'
_atom_sites_solution_hydrogens geom
_audit_creation_method SHELXL-2014/7
_audit_update_record
;
2017-04-21 deposited with the CCDC.
2017-05-30 downloaded from the CCDC.
;
_cell_angle_alpha 90
_cell_angle_beta 101.047(3)
_cell_angle_gamma 90
_cell_formula_units_Z 4
_cell_length_a 33.9973(10)
_cell_length_b 14.9225(3)
_cell_length_c 31.1158(8)
_cell_measurement_reflns_used 14689
_cell_measurement_temperature 100.00(10)
_cell_measurement_theta_max 74.3620
_cell_measurement_theta_min 3.6380
_cell_volume 15493.3(7)
_computing_cell_refinement 'CrysAlisPro 1.171.38.41 (Rigaku OD, 2015)'
_computing_data_collection 'CrysAlisPro 1.171.38.41 (Rigaku OD, 2015)'
_computing_data_reduction 'CrysAlisPro 1.171.38.41 (Rigaku OD, 2015)'
_computing_molecular_graphics 'shelXle (Hubschle et al., 2011)'
_computing_publication_material 'SHELXL-2014/7 (Sheldrick, 2014)'
_computing_structure_refinement 'SHELXL-2014/7 (Sheldrick, 2014)'
_computing_structure_solution 'SHELXT-2014/5 (Sheldrick, 2014)'
_diffrn_ambient_temperature 100.00(10)
_diffrn_detector_area_resol_mean 5.2332
_diffrn_measured_fraction_theta_full 0.999
_diffrn_measured_fraction_theta_max 0.999
_diffrn_measurement_device_type 'SuperNova, Dual, Cu at zero, AtlasS2'
_diffrn_measurement_method '\w scans'
_diffrn_radiation_type CuK\a
_diffrn_radiation_wavelength 1.54184
_diffrn_reflns_av_R_equivalents 0.0696
_diffrn_reflns_av_unetI/netI 0.0781
_diffrn_reflns_Laue_measured_fraction_full 0.999
_diffrn_reflns_Laue_measured_fraction_max 0.999
_diffrn_reflns_limit_h_max 40
_diffrn_reflns_limit_h_min -37
_diffrn_reflns_limit_k_max 17
_diffrn_reflns_limit_k_min -17
_diffrn_reflns_limit_l_max 35
_diffrn_reflns_limit_l_min -37
_diffrn_reflns_number 68884
_diffrn_reflns_point_group_measured_fraction_full 0.998
_diffrn_reflns_point_group_measured_fraction_max 0.998
_diffrn_reflns_theta_full 67.684
_diffrn_reflns_theta_max 68.247
_diffrn_reflns_theta_min 3.530
_diffrn_source 'micro-focus sealed X-ray tube'
_exptl_absorpt_coefficient_mu 22.084
_exptl_absorpt_correction_T_max 0.997
_exptl_absorpt_correction_T_min 0.992
_exptl_absorpt_correction_type gaussian
_exptl_absorpt_process_details
;
CrysAlisPro 1.171.38.41 (Rigaku Oxford Diffraction, 2015)
Numerical absorption correction based on gaussian integration over
            a multifaceted crystal model
Empirical absorption correction using spherical harmonics,
 implemented in SCALE3 ABSPACK scaling algorithm.
;
_exptl_crystal_colour colorless
_exptl_crystal_density_diffrn 1.729
_exptl_crystal_description block
_exptl_crystal_F_000 7653
_exptl_crystal_size_max 0.262
_exptl_crystal_size_mid 0.163
_exptl_crystal_size_min 0.085
_refine_diff_density_max 1.150
_refine_diff_density_min -1.371
_refine_diff_density_rms 0.161
_refine_ls_abs_structure_details
;
 Flack x determined using 6282 quotients [(I+)-(I-)]/[(I+)+(I-)]
 (Parsons, Flack and Wagner, Acta Cryst. B69 (2013) 249-259).
;
_refine_ls_abs_structure_Flack 0.044(7)
_refine_ls_extinction_method none
_refine_ls_goodness_of_fit_ref 1.037
_refine_ls_hydrogen_treatment constr
_refine_ls_matrix_type full
_refine_ls_number_parameters 1986
_refine_ls_number_reflns 28286
_refine_ls_number_restraints 4835
_refine_ls_restrained_S_all 1.019
_refine_ls_R_factor_all 0.1099
_refine_ls_R_factor_gt 0.0818
_refine_ls_shift/su_max 0.000
_refine_ls_shift/su_mean 0.000
_refine_ls_structure_factor_coef Fsqd
_refine_ls_weighting_details 'w=1/[\s^2^(Fo^2^)+(0.1517P)^2^+3.2230P] where P=(Fo^2^+2Fc^2^)/3'
_refine_ls_weighting_scheme calc
_refine_ls_wR_factor_gt 0.2226
_refine_ls_wR_factor_ref 0.2560
_reflns_Friedel_coverage 0.917
_reflns_Friedel_fraction_full 0.996
_reflns_Friedel_fraction_max 0.996
_reflns_number_gt 19013
_reflns_number_total 28286
_reflns_threshold_expression 'I > 2\s(I)'
_cod_data_source_file c7sc01524k2.cif
_cod_data_source_block exp_591_sq
_cod_database_code 1546130
_shelx_shelxl_version_number 2014/7
_shelx_space_group_comment
;
The symmetry employed for this shelxl refinement is uniquely defined
by the following loop, which should always be used as a source of
symmetry information in preference to the above space-group names.
They are only intended as comments.
;

loop_
_space_group_symop_operation_xyz
'x, y, z'
'-x, y, -z'
'x+1/2, y+1/2, z'
'-x+1/2, y+1/2, -z'

loop_
_atom_site_label
_atom_site_type_symbol
_atom_site_fract_x
_atom_site_fract_y
_atom_site_fract_z
_atom_site_U_iso_or_equiv
_atom_site_adp_type
_atom_site_occupancy
_atom_site_site_symmetry_order
_atom_site_calc_flag
_atom_site_refinement_flags_posn
_atom_site_refinement_flags_adp
_atom_site_refinement_flags_occupancy
_atom_site_disorder_assembly
_atom_site_disorder_group
C1 C 0.1214(4) 0.1224(7) 0.3897(4) 0.072(6) Uani 1 1 d DG U . . .
H1 H 0.1020 0.1515 0.3693 0.086 Uiso 1 1 calc R U . . .
C2 C 0.1429(4) 0.1696(5) 0.4251(4) 0.059(5) Uani 1 1 d DG U . . .
H2 H 0.1379 0.2303 0.4283 0.071 Uiso 1 1 calc R U . . .
C3 C 0.1718(3) 0.1261(6) 0.4556(3) 0.048(4) Uani 1 1 d DG U . . .
C4 C 0.1793(4) 0.0355(7) 0.4507(4) 0.066(5) Uani 1 1 d DG U . . .
H4 H 0.1986 0.0064 0.4711 0.079 Uiso 1 1 calc R U . . .
C5 C 0.1578(4) -0.0117(5) 0.4153(4) 0.078(6) Uani 1 1 d DG U . . .
H5 H 0.1628 -0.0724 0.4121 0.094 Uiso 1 1 calc R U . . .
N1 N 0.1288(4) 0.0317(6) 0.3849(3) 0.062(4) Uani 1 1 d DG U . . .
C6 C 0.1938(5) 0.1768(9) 0.4941(5) 0.050(4) Uani 1 1 d D U . . .
C7 C 0.2053(5) 0.3086(9) 0.5305(5) 0.046(4) Uani 1 1 d D U . . .
C8 C 0.2399(5) 0.1848(9) 0.5548(6) 0.055(4) Uani 1 1 d D U . . .
N2 N 0.1829(4) 0.2624(8) 0.4965(5) 0.052(3) Uani 1 1 d D U . . .
N3 N 0.2333(4) 0.2730(8) 0.5609(5) 0.054(4) Uani 1 1 d D U . . .
N4 N 0.2221(4) 0.1348(8) 0.5227(5) 0.056(4) Uani 1 1 d D U . . .
C9 C 0.2113(7) 0.5517(11) 0.5586(8) 0.082(6) Uani 1 1 d D U . . .
H9 H 0.2267 0.5904 0.5784 0.099 Uiso 1 1 calc R U . . .
C10 C 0.2199(7) 0.4602(10) 0.5620(8) 0.084(7) Uani 1 1 d D U . . .
H10 H 0.2397 0.4376 0.5841 0.100 Uiso 1 1 calc R U . . .
C11 C 0.1976(5) 0.4046(9) 0.5311(6) 0.055(4) Uani 1 1 d D U . . .
C12 C 0.1676(8) 0.4405(11) 0.5001(7) 0.088(8) Uani 1 1 d D U . . .
H12 H 0.1522 0.4036 0.4793 0.106 Uiso 1 1 calc R U . . .
C13 C 0.1602(8) 0.5315(11) 0.4998(8) 0.092(7) Uani 1 1 d D U . . .
H13 H 0.1394 0.5549 0.4790 0.110 Uiso 1 1 calc R U . . .
C14 C 0.3061(7) 0.0078(12) 0.6174(8) 0.100(8) Uani 1 1 d D U . . .
H14 H 0.3119 -0.0524 0.6140 0.120 Uiso 1 1 calc R U . . .
C15 C 0.2779(8) 0.0488(10) 0.5857(8) 0.100(9) Uani 1 1 d D U . . .
H15 H 0.2635 0.0160 0.5624 0.120 Uiso 1 1 calc R U . . .
C16 C 0.2715(6) 0.1389(9) 0.5893(6) 0.064(5) Uani 1 1 d D U . . .
C17 C 0.2908(7) 0.1848(11) 0.6258(7) 0.088(7) Uani 1 1 d D U . . .
H17 H 0.2856 0.2452 0.6296 0.105 Uiso 1 1 calc R U . . .
C18 C 0.3182(7) 0.1383(11) 0.6568(8) 0.099(8) Uani 1 1 d D U . . .
H18 H 0.3318 0.1693 0.6811 0.118 Uiso 1 1 calc R U . . .
C19 C 0.1019(9) 0.6900(18) 0.5713(9) 0.106(8) Uani 1 1 d D U . . .
H19 H 0.0934 0.6491 0.5490 0.128 Uiso 1 1 calc R U . . .
C20 C 0.0812(9) 0.6953(16) 0.6052(9) 0.106(8) Uani 1 1 d D U . . .
H20 H 0.0637 0.6498 0.6095 0.127 Uiso 1 1 calc R U . . .
C21 C 0.0867(6) 0.7696(11) 0.6329(6) 0.068(4) Uani 1 1 d D U . . .
C22 C 0.1200(8) 0.8205(17) 0.6314(9) 0.098(7) Uani 1 1 d D U . . .
H22 H 0.1269 0.8664 0.6517 0.117 Uiso 1 1 calc R U . . .
C23 C 0.1435(8) 0.8049(16) 0.6002(8) 0.096(7) Uani 1 1 d D U . . .
H23 H 0.1664 0.8393 0.6008 0.116 Uiso 1 1 calc R U . . .
C24 C 0.0626(5) 0.7850(11) 0.6659(6) 0.067(3) Uani 1 1 d D U . . .
C25 C 0.0119(5) 0.7432(10) 0.6988(5) 0.062(3) Uani 1 1 d D U . . .
C26 C 0.0482(5) 0.8663(10) 0.7201(5) 0.056(3) Uani 1 1 d D U . . .
C27 C -0.0717(6) 0.6255(15) 0.7372(7) 0.097(6) Uani 1 1 d D U . . .
H27 H -0.0842 0.6266 0.7613 0.116 Uiso 1 1 calc R U . . .
C28 C -0.0386(6) 0.6794(14) 0.7373(7) 0.082(5) Uani 1 1 d D U . . .
H28 H -0.0285 0.7139 0.7619 0.099 Uiso 1 1 calc R U . . .
C29 C -0.0206(5) 0.6825(12) 0.7017(6) 0.071(4) Uani 1 1 d D U . . .
C30 C -0.0382(9) 0.635(2) 0.6652(8) 0.118(8) Uani 1 1 d D U . . .
H30 H -0.0303 0.6440 0.6384 0.141 Uiso 1 1 calc R U . . .
C31 C -0.0681(9) 0.575(2) 0.6696(9) 0.125(9) Uani 1 1 d D U . . .
H31 H -0.0759 0.5333 0.6471 0.150 Uiso 1 1 calc R U . . .
C32 C 0.0952(6) 1.0742(12) 0.7751(6) 0.073(4) Uani 1 1 d D U . . .
H32 H 0.1187 1.1069 0.7760 0.088 Uiso 1 1 calc R U . . .
C33 C 0.0885(6) 0.9998(12) 0.7487(6) 0.076(5) Uani 1 1 d D U . . .
H33 H 0.1071 0.9834 0.7318 0.091 Uiso 1 1 calc R U . . .
C34 C 0.0539(5) 0.9487(10) 0.7472(5) 0.057(3) Uani 1 1 d D U . . .
C35 C 0.0282(5) 0.9748(11) 0.7733(5) 0.064(4) Uani 1 1 d D U . . .
H35 H 0.0049 0.9421 0.7732 0.076 Uiso 1 1 calc R U . . .
C36 C 0.0361(5) 1.0498(11) 0.8003(5) 0.065(4) Uani 1 1 d D U . . .
H36 H 0.0187 1.0647 0.8189 0.078 Uiso 1 1 calc R U . . .
C37 C 0.1522(7) 1.1758(9) 0.9196(6) 0.087(7) Uani 1 1 d D U . . .
H37 H 0.1574 1.2363 0.9160 0.104 Uiso 1 1 calc R U . . .
C38 C 0.1747(6) 1.1336(8) 0.9542(5) 0.063(5) Uani 1 1 d D U . . .
H38 H 0.1955 1.1638 0.9723 0.075 Uiso 1 1 calc R U . . .
C39 C 0.1665(5) 1.0447(8) 0.9626(5) 0.054(4) Uani 1 1 d D U . . .
C40 C 0.1387(7) 1.0031(10) 0.9317(6) 0.078(7) Uani 1 1 d D U . . .
H40 H 0.1344 0.9418 0.9337 0.094 Uiso 1 1 calc R U . . .
C41 C 0.1169(8) 1.0519(10) 0.8973(7) 0.094(8) Uani 1 1 d D U . . .
H41 H 0.0966 1.0227 0.8781 0.113 Uiso 1 1 calc R U . . .
C42 C 0.1901(5) 0.9942(9) 0.9984(5) 0.052(4) Uani 1 1 d D U . . .
C43 C 0.2388(6) 0.9847(9) 1.0591(6) 0.059(5) Uani 1 1 d D U . . .
C44 C 0.2026(6) 0.8642(10) 1.0347(5) 0.059(4) Uani 1 1 d D U . . .
C45 C 0.3224(7) 1.0330(11) 1.1525(7) 0.084(7) Uani 1 1 d D U . . .
H45 H 0.3377 1.0026 1.1760 0.101 Uiso 1 1 calc R U . . .
C46 C 0.2935(6) 0.9869(10) 1.1245(6) 0.073(6) Uani 1 1 d D U . . .
H46 H 0.2893 0.9263 1.1291 0.088 Uiso 1 1 calc R U . . .
C47 C 0.2705(6) 1.0309(9) 1.0893(6) 0.064(5) Uani 1 1 d D U . . .
C48 C 0.2786(7) 1.1204(11) 1.0837(7) 0.089(7) Uani 1 1 d D U . . .
H48 H 0.2644 1.1518 1.0599 0.106 Uiso 1 1 calc R U . . .
C49 C 0.3078(8) 1.1628(11) 1.1135(8) 0.095(8) Uani 1 1 d D U . . .
H49 H 0.3122 1.2236 1.1097 0.115 Uiso 1 1 calc R U . . .
C50 C 0.1616(9) 0.6338(10) 0.9995(8) 0.104(9) Uani 1 1 d D U . . .
H50 H 0.1409 0.6102 0.9786 0.125 Uiso 1 1 calc R U . . .
C51 C 0.1671(8) 0.7248(10) 1.0021(8) 0.093(8) Uani 1 1 d D U . . .
H51 H 0.1509 0.7616 0.9820 0.112 Uiso 1 1 calc R U . . .
C52 C 0.1962(7) 0.7632(10) 1.0338(7) 0.077(6) Uani 1 1 d D U . . .
C53 C 0.2207(7) 0.7069(10) 1.0614(7) 0.081(7) Uani 1 1 d D U . . .
H53 H 0.2420 0.7292 1.0819 0.097 Uiso 1 1 calc R U . . .
C54 C 0.2131(8) 0.6149(10) 1.0582(8) 0.089(8) Uani 1 1 d D U . . .
H54 H 0.2278 0.5772 1.0791 0.107 Uiso 1 1 calc R U . . .
C55 C 0.4330(8) 1.082(2) 1.1601(6) 0.099(7) Uani 1 1 d D U . . .
H55 H 0.4193 1.1078 1.1342 0.119 Uiso 1 1 calc R U . . .
C56 C 0.4655(8) 1.028(2) 1.1581(7) 0.100(8) Uani 1 1 d D U . . .
H56 H 0.4754 1.0223 1.1324 0.121 Uiso 1 1 calc R U . . .
C57 C 0.4829(6) 0.9826(13) 1.1962(5) 0.067(4) Uani 1 1 d D U . . .
C58 C 0.4667(5) 0.9915(11) 1.2332(5) 0.062(4) Uani 1 1 d D U . . .
H58 H 0.4765 0.9576 1.2580 0.074 Uiso 1 1 calc R U . . .
C59 C 0.4353(5) 1.0519(12) 1.2331(5) 0.068(4) Uani 1 1 d D U . . .
H59 H 0.4248 1.0590 1.2583 0.081 Uiso 1 1 calc R U . . .
C60 C 0.5164(6) 0.9230(12) 1.1953(6) 0.066(4) Uani 1 1 d D U . . .
C61 C 0.5512(5) 0.7982(10) 1.2166(5) 0.055(3) Uani 1 1 d D U . . .
C62 C 0.5668(6) 0.8845(12) 1.1627(6) 0.067(4) Uani 1 1 d D U . . .
C63 C 0.5394(5) 0.6122(11) 1.2954(6) 0.066(4) Uani 1 1 d D U . . .
H63 H 0.5213 0.5943 1.3126 0.079 Uiso 1 1 calc R U . . .
C64 C 0.5315(5) 0.6901(11) 1.2700(5) 0.061(4) Uani 1 1 d D U . . .
H64 H 0.5090 0.7248 1.2711 0.073 Uiso 1 1 calc R U . . .
C65 C 0.5577(5) 0.7142(10) 1.2436(5) 0.060(4) Uani 1 1 d D U . . .
C66 C 0.5896(8) 0.6596(17) 1.2414(9) 0.103(8) Uani 1 1 d D U . . .
H66 H 0.6073 0.6738 1.2230 0.123 Uiso 1 1 calc R U . . .
C67 C 0.5951(8) 0.5827(16) 1.2670(9) 0.101(8) Uani 1 1 d D U . . .
H67 H 0.6158 0.5439 1.2639 0.121 Uiso 1 1 calc R U . . .
C68 C 0.6515(8) 0.8666(19) 1.1009(9) 0.106(8) Uani 1 1 d D U . . .
H68 H 0.6746 0.8330 1.1017 0.127 Uiso 1 1 calc R U . . .
C69 C 0.6291(7) 0.8534(19) 1.1325(9) 0.097(7) Uani 1 1 d D U . . .
H69 H 0.6379 0.8137 1.1554 0.117 Uiso 1 1 calc R U . . .
C70 C 0.5931(6) 0.8996(15) 1.1305(7) 0.077(5) Uani 1 1 d D U . . .
C71 C 0.5821(8) 0.961(2) 1.0975(9) 0.104(8) Uani 1 1 d D U . . .
H71 H 0.5583 0.9933 1.0948 0.125 Uiso 1 1 calc R U . . .
C72 C 0.6075(9) 0.974(2) 1.0686(11) 0.119(9) Uani 1 1 d D U . . .
H72 H 0.6011 1.0182 1.0474 0.143 Uiso 1 1 calc R U . . .
N5 N 0.1820(6) 0.5866(11) 0.5284(7) 0.084(5) Uani 1 1 d D U . . .
N6 N 0.3257(5) 0.0522(10) 0.6532(6) 0.090(5) Uani 1 1 d D U . . .
N7 N 0.1341(6) 0.7415(11) 0.5692(6) 0.081(4) Uani 1 1 d D U . . .
N8 N 0.0339(5) 0.7247(10) 0.6679(5) 0.070(3) Uani 1 1 d D U . . .
N9 N 0.0189(4) 0.8099(9) 0.7265(4) 0.061(3) Uani 1 1 d D U . . .
N10 N 0.0708(5) 0.8598(9) 0.6902(5) 0.064(3) Uani 1 1 d D U . . .
N11 N -0.0862(6) 0.5717(12) 0.7036(7) 0.100(6) Uani 1 1 d D U . . .
N13 N 0.1232(5) 1.1382(8) 0.8901(5) 0.067(4) Uani 1 1 d D U . . .
N12 N 0.0691(5) 1.1014(9) 0.7996(5) 0.067(4) Uani 1 1 d D U . . .
N15 N 0.2340(5) 0.8981(8) 1.0638(5) 0.056(4) Uani 1 1 d D U . . .
N14 N 0.2191(5) 1.0360(8) 1.0258(5) 0.061(4) Uani 1 1 d D U . . .
N16 N 0.1800(5) 0.9076(8) 1.0021(5) 0.061(4) Uani 1 1 d D U . . .
N17 N 0.3298(5) 1.1210(9) 1.1472(6) 0.076(4) Uani 1 1 d D U . . .
N19 N 0.4201(5) 1.1002(11) 1.1973(5) 0.072(4) Uani 1 1 d D U . . .
N18 N 0.1855(6) 0.5785(9) 1.0264(6) 0.081(6) Uani 1 1 d D U . . .
N20 N 0.5215(4) 0.8527(9) 1.2240(4) 0.057(3) Uani 1 1 d D U . . .
N21 N 0.5747(5) 0.8099(10) 1.1879(5) 0.062(3) Uani 1 1 d D U . . .
N24 N 0.6409(6) 0.9264(12) 1.0688(6) 0.081(4) Uani 1 1 d D U . . .
N23 N 0.5724(5) 0.5625(10) 1.2954(5) 0.068(4) Uani 1 1 d D U . . .
N22 N 0.5385(5) 0.9425(11) 1.1651(5) 0.070(4) Uani 1 1 d D U . . .
C100 C 0.0161(16) 0.255(4) 0.3793(12) 0.124(10) Uani 0.521(8) 1 d D U P A 2
H10A H 0.0044 0.3145 0.3766 0.149 Uiso 0.521(8) 1 calc R U P A 2
H10B H 0.0335 0.2479 0.3582 0.149 Uiso 0.521(8) 1 calc R U P A 2
C101 C -0.0160(15) 0.182(4) 0.3748(13) 0.123(11) Uani 0.521(8) 1 d D U P A 2
H10C H -0.0310 0.1898 0.3980 0.147 Uiso 0.521(8) 1 calc R U P A 2
H10D H -0.0024 0.1242 0.3796 0.147 Uiso 0.521(8) 1 calc R U P A 2
Cl1 Cl 0.0423(7) 0.232(2) 0.4349(6) 0.166(9) Uani 0.521(8) 1 d D U P A 2
Cl2 Cl -0.0520(6) 0.175(2) 0.3223(7) 0.155(9) Uani 0.521(8) 1 d D U P A 2
C102 C -0.1359(13) 0.446(6) 0.3171(14) 0.146(14) Uani 0.452(15) 1 d D U P B 2
H10E H -0.1551 0.4037 0.3010 0.175 Uiso 0.452(15) 1 calc R U P B 2
H10F H -0.1389 0.5035 0.3027 0.175 Uiso 0.452(15) 1 calc R U P B 2
C103 C -0.0932(12) 0.411(4) 0.323(2) 0.147(14) Uani 0.452(15) 1 d D U P B 2
H10G H -0.0894 0.3899 0.2946 0.177 Uiso 0.452(15) 1 calc R U P B 2
H10H H -0.0916 0.3585 0.3418 0.177 Uiso 0.452(15) 1 calc R U P B 2
Cl3 Cl -0.1402(9) 0.453(2) 0.3749(10) 0.155(9) Uani 0.452(15) 1 d D U P B 2
Cl4 Cl -0.0498(5) 0.4815(10) 0.3451(4) 0.084(4) Uani 0.452(15) 1 d D U P B 2
C73 C 0.0136(12) 0.464(2) 0.4907(12) 0.068(6) Uani 0.479(8) 1 d D U P A -1
C74 C 0.0326(16) 0.423(4) 0.534(2) 0.070(8) Uani 0.479(8) 1 d D U P A -1
H74A H 0.0149 0.3842 0.5465 0.084 Uiso 0.479(8) 1 calc R U P A -1
H74B H 0.0464 0.4652 0.5552 0.084 Uiso 0.479(8) 1 calc R U P A -1
C75 C 0.0596(13) 0.374(3) 0.5083(13) 0.064(8) Uani 0.479(8) 1 d D U P A -1
C76 C 0.0225(13) 0.324(3) 0.3979(12) 0.081(7) Uani 0.479(8) 1 d D U P A -1
C77 C -0.0113(13) 0.346(3) 0.3617(12) 0.092(9) Uani 0.479(8) 1 d D U P A -1
H77 H -0.0142 0.4052 0.3517 0.110 Uiso 0.479(8) 1 calc R U P A -1
C78 C -0.0371(14) 0.286(4) 0.3434(14) 0.103(10) Uani 0.479(8) 1 d D U P A -1
H78 H -0.0574 0.3007 0.3199 0.124 Uiso 0.479(8) 1 calc R U P A -1
C79 C -0.0330(15) 0.198(4) 0.3607(16) 0.105(11) Uani 0.479(8) 1 d D U P A -1
C80 C -0.0001(14) 0.169(4) 0.3969(15) 0.090(9) Uani 0.479(8) 1 d D U P A -1
H80 H 0.0012 0.1110 0.4082 0.108 Uiso 0.479(8) 1 calc R U P A -1
C81 C 0.0296(16) 0.237(4) 0.4134(16) 0.094(10) Uani 0.479(8) 1 d D U P A -1
H81 H 0.0526 0.2221 0.4337 0.112 Uiso 0.479(8) 1 calc R U P A -1
C82 C 0.0123(12) 0.565(2) 0.5002(15) 0.084(8) Uani 0.479(8) 1 d D U P A -1
C83 C 0.0380(13) 0.623(3) 0.4788(13) 0.104(12) Uani 0.479(8) 1 d D U P A -1
C84 C 0.0383(17) 0.710(3) 0.484(2) 0.115(14) Uani 0.479(8) 1 d D U P A -1
H84 H 0.0547 0.7468 0.4703 0.139 Uiso 0.479(8) 1 calc R U P A -1
C85 C 0.0127(18) 0.747(3) 0.510(2) 0.110(15) Uani 0.479(8) 1 d D U P A -1
H85 H 0.0121 0.8087 0.5128 0.133 Uiso 0.479(8) 1 calc R U P A -1
C86 C -0.0134(17) 0.693(3) 0.534(2) 0.099(12) Uani 0.479(8) 1 d D U P A -1
H86 H -0.0281 0.7195 0.5530 0.118 Uiso 0.479(8) 1 calc R U P A -1
C87 C -0.0140(16) 0.598(3) 0.5258(17) 0.091(11) Uani 0.479(8) 1 d D U P A -1
H87 H -0.0313 0.5600 0.5371 0.110 Uiso 0.479(8) 1 calc R U P A -1
C88 C 0.0631(17) 0.567(4) 0.4529(18) 0.15(2) Uani 0.479(8) 1 d D U P A -1
H88A H 0.0566 0.5050 0.4551 0.224 Uiso 0.479(8) 1 calc R U P A -1
H88B H 0.0573 0.5853 0.4227 0.224 Uiso 0.479(8) 1 calc R U P A -1
H88C H 0.0910 0.5764 0.4646 0.224 Uiso 0.479(8) 1 calc R U P A -1
C89 C 0.0906(12) 0.314(3) 0.5174(11) 0.054(7) Uani 0.479(8) 1 d . U P A -1
H89 H 0.1069 0.3008 0.4975 0.064 Uiso 0.479(8) 1 calc R U P A -1
C90 C 0.0965(11) 0.271(3) 0.5622(12) 0.068(9) Uani 0.479(8) 1 d D U P A -1
C93 C 0.137(3) 0.165(5) 0.6073(19) 0.135(14) Uani 0.479(8) 1 d D U P A -1
H93A H 0.1109 0.1532 0.6144 0.162 Uiso 0.479(8) 1 calc R U P A -1
H93B H 0.1534 0.1940 0.6324 0.162 Uiso 0.479(8) 1 calc R U P A -1
C94 C 0.157(3) 0.076(5) 0.597(3) 0.15(2) Uani 0.479(8) 1 d D U P A -1
H94A H 0.1595 0.0373 0.6226 0.231 Uiso 0.479(8) 1 calc R U P A -1
H94B H 0.1401 0.0470 0.5729 0.231 Uiso 0.479(8) 1 calc R U P A -1
H94C H 0.1826 0.0877 0.5908 0.231 Uiso 0.479(8) 1 calc R U P A -1
C96 C -0.0244(14) 0.427(3) 0.4626(19) 0.079(9) Uani 0.479(8) 1 d D U P A -1
C97 C -0.0771(16) 0.480(6) 0.3921(17) 0.124(14) Uani 0.479(8) 1 d D U P A -1
H97A H -0.0697 0.4292 0.3759 0.149 Uiso 0.479(8) 1 calc R U P A -1
H97B H -0.0741 0.5333 0.3751 0.149 Uiso 0.479(8) 1 calc R U P A -1
C98 C -0.1222(17) 0.470(5) 0.394(3) 0.117(16) Uani 0.479(8) 1 d D U P A -1
H98A H -0.1376 0.4673 0.3648 0.176 Uiso 0.479(8) 1 calc R U P A -1
H98B H -0.1261 0.4167 0.4097 0.176 Uiso 0.479(8) 1 calc R U P A -1
H98C H -0.1306 0.5213 0.4088 0.176 Uiso 0.479(8) 1 calc R U P A -1
C99 C -0.052(2) 0.135(6) 0.3436(19) 0.115(19) Uani 0.479(8) 1 d . U P A -1
H99A H -0.0450 0.0824 0.3606 0.172 Uiso 0.479(8) 1 calc R U P A -1
H99B H -0.0805 0.1472 0.3420 0.172 Uiso 0.479(8) 1 calc R U P A -1
H99C H -0.0473 0.1269 0.3146 0.172 Uiso 0.479(8) 1 calc R U P A -1
O1 O 0.0782(9) 0.274(2) 0.5879(8) 0.070(8) Uani 0.479(8) 1 d D U P A -1
O2 O 0.1325(11) 0.223(3) 0.5699(11) 0.097(9) Uani 0.479(8) 1 d D U P A -1
O3 O 0.0502(12) 0.493(2) 0.3998(10) 0.091(8) Uani 0.479(8) 1 d D U P A -1
O4 O 0.0958(11) 0.377(2) 0.4266(11) 0.083(7) Uani 0.479(8) 1 d . U P A -1
O5 O -0.0480(11) 0.486(2) 0.4332(11) 0.087(8) Uani 0.479(8) 1 d D U P A -1
O6 O -0.0383(9) 0.364(2) 0.4692(8) 0.064(6) Uani 0.479(8) 1 d D U P A -1
S1 S 0.0560(4) 0.4112(8) 0.4215(3) 0.074(3) Uani 0.479(8) 1 d . U P A -1
N25 N 0.0476(12) 0.430(3) 0.4750(11) 0.068(6) Uani 0.479(8) 1 d . U P A -1
C90A C 0.0799(9) 0.0801(16) 0.4983(8) 0.096(7) Uani 1 1 d D U . C 1
H90A H 0.0542 0.0890 0.4789 0.115 Uiso 1 1 calc R U . C 1
H90B H 0.1000 0.1158 0.4880 0.115 Uiso 1 1 calc R U . C 1
C91A C 0.0918(11) -0.0218(18) 0.5013(12) 0.130(9) Uani 1 1 d D U . C 1
H91A H 0.0989 -0.0405 0.4739 0.156 Uiso 1 1 calc R U . C 1
H91B H 0.1151 -0.0300 0.5244 0.156 Uiso 1 1 calc R U . C 1
C92A C 0.0581(12) -0.079(2) 0.5105(10) 0.136(9) Uani 1 1 d D U . C 1
H92A H 0.0663 -0.1413 0.5122 0.163 Uiso 1 1 calc R U . C 1
H92B H 0.0352 -0.0728 0.4868 0.163 Uiso 1 1 calc R U . C 1
C93A C 0.0459(6) -0.0502(16) 0.5550(6) 0.076(5) Uani 1 1 d D U . C 1
H93C H 0.0215 -0.0802 0.5587 0.091 Uiso 1 1 calc R U . C 1
H93D H 0.0670 -0.0650 0.5797 0.091 Uiso 1 1 calc R U . C 1
C94A C 0.0398(13) 0.049(2) 0.5515(15) 0.161(11) Uani 1 1 d D U . C 1
H94D H 0.0301 0.0699 0.5772 0.193 Uiso 1 1 calc R U . C 1
H94E H 0.0190 0.0619 0.5262 0.193 Uiso 1 1 calc R U . C 1
C95A C 0.0775(14) 0.105(3) 0.5474(11) 0.160(11) Uani 1 1 d D U . C 1
H95A H 0.1011 0.0849 0.5680 0.192 Uiso 1 1 calc R U . C 1
H95B H 0.0736 0.1684 0.5512 0.192 Uiso 1 1 calc R U . C 1
C116 C 0.130(3) 0.127(3) 0.5677(16) 0.164(14) Uani 0.521(8) 1 d D U P A 2
H11A H 0.1500 0.1713 0.5639 0.197 Uiso 0.521(8) 1 calc R U P A 2
H11B H 0.1035 0.1525 0.5572 0.197 Uiso 0.521(8) 1 calc R U P A 2
C117 C 0.135(2) 0.100(6) 0.6156(14) 0.194(18) Uani 0.521(8) 1 d D U P A 2
H11C H 0.1134 0.0576 0.6173 0.232 Uiso 0.521(8) 1 calc R U P A 2
H11D H 0.1294 0.1527 0.6316 0.232 Uiso 0.521(8) 1 calc R U P A 2
Cl17 Cl 0.1367(6) 0.0225(16) 0.5384(6) 0.134(6) Uani 0.521(8) 1 d D U P A 2
Cl18 Cl 0.1814(17) 0.050(4) 0.6468(16) 0.33(2) Uani 0.521(8) 1 d D U P A 2
C126 C -0.105(4) 0.506(7) 0.341(6) 0.131(15) Uani 0.146(15) 1 d D U P D 3
H12D H -0.1012 0.5578 0.3235 0.157 Uiso 0.146(15) 1 calc R U P D 3
H12E H -0.0802 0.4903 0.3601 0.157 Uiso 0.146(15) 1 calc R U P D 3
C127 C -0.123(5) 0.428(6) 0.313(4) 0.134(18) Uani 0.146(15) 1 d D U P D 3
H12F H -0.1018 0.4068 0.2979 0.161 Uiso 0.146(15) 1 calc R U P D 3
H12G H -0.1437 0.4522 0.2900 0.161 Uiso 0.146(15) 1 calc R U P D 3
Cl27 Cl -0.145(2) 0.526(4) 0.372(2) 0.129(16) Uani 0.146(15) 1 d D U P D 3
Cl28 Cl -0.144(2) 0.327(5) 0.334(2) 0.14(2) Uani 0.146(15) 1 d D U P D 3
C106 C 0.778(3) 1.001(4) 1.2013(19) 0.198(19) Uani 0.515(12) 1 d D U P E 1
H10I H 0.8003 0.9665 1.2173 0.238 Uiso 0.515(12) 1 calc R U P E 1
H10J H 0.7657 1.0347 1.2218 0.238 Uiso 0.515(12) 1 calc R U P E 1
C107 C 0.747(2) 0.939(3) 1.173(3) 0.20(2) Uani 0.515(12) 1 d D U P E 1
H10K H 0.7492 0.9516 1.1431 0.243 Uiso 0.515(12) 1 calc R U P E 1
H10L H 0.7212 0.9602 1.1770 0.243 Uiso 0.515(12) 1 calc R U P E 1
Cl7 Cl 0.7941(5) 1.0747(14) 1.1601(6) 0.118(6) Uani 0.515(12) 1 d D U P E 1
Cl8 Cl 0.7470(10) 0.816(2) 1.1789(9) 0.192(12) Uani 0.515(12) 1 d D U P E 1
C110 C 0.786(4) 0.918(5) 1.263(2) 0.25(3) Uani 0.485(12) 1 d D U P E 2
H11E H 0.7953 0.8783 1.2874 0.303 Uiso 0.485(12) 1 calc R U P E 2
H11F H 0.7570 0.9230 1.2586 0.303 Uiso 0.485(12) 1 calc R U P E 2
C111 C 0.799(4) 0.884(4) 1.2218(18) 0.25(2) Uani 0.485(12) 1 d D U P E 2
H11G H 0.7859 0.8262 1.2162 0.299 Uiso 0.485(12) 1 calc R U P E 2
H11H H 0.8272 0.8720 1.2305 0.299 Uiso 0.485(12) 1 calc R U P E 2
Cl11 Cl 0.8098(9) 1.029(3) 1.2724(10) 0.187(12) Uani 0.485(12) 1 d D U P E 2
Cl12 Cl 0.7932(17) 0.938(4) 1.1674(17) 0.28(2) Uani 0.485(12) 1 d D U P E 2
C108 C 0.7511(17) 0.653(7) 1.311(2) 0.211(18) Uani 0.485(12) 1 d D U P E 2
H10M H 0.7672 0.6858 1.3344 0.253 Uiso 0.485(12) 1 calc R U P E 2
H10N H 0.7683 0.6154 1.2965 0.253 Uiso 0.485(12) 1 calc R U P E 2
C109 C 0.725(3) 0.714(5) 1.2780(16) 0.217(17) Uani 0.485(12) 1 d D U P E 2
H10O H 0.7409 0.7676 1.2756 0.260 Uiso 0.485(12) 1 calc R U P E 2
H10P H 0.7030 0.7332 1.2915 0.260 Uiso 0.485(12) 1 calc R U P E 2
Cl9 Cl 0.7112(12) 0.586(3) 1.3292(12) 0.176(13) Uani 0.485(12) 1 d D U P E 2
Cl10 Cl 0.7028(11) 0.680(4) 1.2214(12) 0.255(18) Uani 0.485(12) 1 d D U P E 2
C104 C 0.7562(18) 0.678(4) 1.334(4) 0.222(18) Uani 0.515(12) 1 d D U P E 1
H10Q H 0.7753 0.6884 1.3610 0.267 Uiso 0.515(12) 1 calc R U P E 1
H10R H 0.7697 0.6495 1.3128 0.267 Uiso 0.515(12) 1 calc R U P E 1
C105 C 0.735(2) 0.764(4) 1.316(3) 0.221(19) Uani 0.515(12) 1 d D U P E 1
H10S H 0.7136 0.7737 1.3321 0.265 Uiso 0.515(12) 1 calc R U P E 1
H10T H 0.7225 0.7518 1.2860 0.265 Uiso 0.515(12) 1 calc R U P E 1
Cl5 Cl 0.7128(11) 0.611(3) 1.3437(9) 0.198(15) Uani 0.515(12) 1 d D U P E 1
Cl6 Cl 0.7620(8) 0.871(3) 1.3162(9) 0.209(11) Uani 0.515(12) 1 d D U P E 1
C112 C -0.091(3) 1.225(5) 0.976(4) 0.36(3) Uani 0.600(18) 1 d D U P F 1
H11I H -0.0916 1.2800 0.9926 0.427 Uiso 0.600(18) 1 calc R U P F 1
H11J H -0.1167 1.2183 0.9558 0.427 Uiso 0.600(18) 1 calc R U P F 1
C113 C -0.082(4) 1.144(5) 1.006(3) 0.37(3) Uani 0.600(18) 1 d D U P F 1
H11K H -0.1024 1.1407 1.0229 0.447 Uiso 0.600(18) 1 calc R U P F 1
H11L H -0.0569 1.1581 1.0259 0.447 Uiso 0.600(18) 1 calc R U P F 1
Cl13 Cl -0.0486(15) 1.222(3) 0.9474(11) 0.29(2) Uani 0.600(18) 1 d D U P F 1
Cl14 Cl -0.076(2) 1.030(4) 0.9854(15) 0.44(4) Uani 0.600(18) 1 d D U P F 1
C114 C -0.187(2) 1.108(9) 0.865(2) 0.27(3) Uani 0.400(18) 1 d D U P F 2
H11M H -0.2017 1.1637 0.8616 0.319 Uiso 0.400(18) 1 calc R U P F 2
H11N H -0.2023 1.0625 0.8767 0.319 Uiso 0.400(18) 1 calc R U P F 2
C115 C -0.146(2) 1.120(10) 0.894(3) 0.28(3) Uani 0.400(18) 1 d D U P F 2
H11O H -0.1315 1.1607 0.8788 0.332 Uiso 0.400(18) 1 calc R U P F 2
H11P H -0.1328 1.0626 0.8949 0.332 Uiso 0.400(18) 1 calc R U P F 2
Cl15 Cl -0.1728(14) 1.072(4) 0.8130(19) 0.28(3) Uani 0.400(18) 1 d D U P F 2
Cl16 Cl -0.136(2) 1.160(4) 0.9516(18) 0.31(3) Uani 0.400(18) 1 d D U P F 2
C118 C 0.002(2) 0.720(7) 0.940(2) 0.21(3) Uani 0.432(17) 1 d D U P G 1
H11Q H -0.0215 0.6958 0.9500 0.256 Uiso 0.432(17) 1 calc R U P G 1
H11R H 0.0086 0.7776 0.9540 0.256 Uiso 0.432(17) 1 calc R U P G 1
C119 C -0.006(2) 0.728(7) 0.891(2) 0.22(3) Uani 0.432(17) 1 d D U P G 1
H11S H 0.0167 0.6969 0.8818 0.259 Uiso 0.432(17) 1 calc R U P G 1
H11T H -0.0024 0.7906 0.8844 0.259 Uiso 0.432(17) 1 calc R U P G 1
Cl19 Cl 0.0446(17) 0.641(4) 0.9503(12) 0.26(2) Uani 0.432(17) 1 d D U P G 1
Cl20 Cl -0.0506(13) 0.691(2) 0.8516(10) 0.183(15) Uani 0.432(17) 1 d D U P G 1
C120 C 0.038(3) 0.917(4) 0.955(2) 0.18(3) Uani 0.275(17) 1 d D U P H 2
H12H H 0.0601 0.9557 0.9669 0.212 Uiso 0.275(17) 1 calc R U P H 2
H12I H 0.0203 0.9100 0.9757 0.212 Uiso 0.275(17) 1 calc R U P H 2
C121 C 0.052(3) 0.827(4) 0.941(2) 0.17(3) Uani 0.275(17) 1 d D U P H 2
H12J H 0.0762 0.8395 0.9294 0.205 Uiso 0.275(17) 1 calc R U P H 2
H12K H 0.0322 0.8070 0.9166 0.205 Uiso 0.275(17) 1 calc R U P H 2
Cl21 Cl 0.0105(17) 0.958(4) 0.901(2) 0.22(3) Uani 0.275(17) 1 d D U P H 2
Cl22 Cl 0.0646(17) 0.728(3) 0.9766(12) 0.20(2) Uani 0.275(17) 1 d D U P H 2
C122 C -0.021(7) 0.544(8) 1.025(8) 0.35(4) Uani 0.327(15) 1 d D U P I -3
H12L H -0.0152 0.5517 1.0565 0.425 Uiso 0.327(15) 1 calc R U P I -3
H12M H -0.0466 0.5718 1.0139 0.425 Uiso 0.327(15) 1 calc R U P I -3
C123 C -0.025(7) 0.443(8) 1.015(7) 0.35(4) Uani 0.327(15) 1 d D U P I -3
H12N H -0.0533 0.4295 1.0063 0.425 Uiso 0.327(15) 1 calc R U P I -3
H12O H -0.0153 0.4110 1.0423 0.425 Uiso 0.327(15) 1 calc R U P I -3
Cl23 Cl 0.017(3) 0.602(7) 1.003(4) 0.36(4) Uani 0.327(15) 1 d D U P I -3
Cl24 Cl 0.001(3) 0.403(7) 0.975(3) 0.36(4) Uani 0.327(15) 1 d D U P I -3
Zn1 Zn 0.09017(9) -0.04146(16) 0.33835(8) 0.0664(8) Uani 1 1 d . U . . .
Zn2A Zn 0.1657(3) 0.7230(5) 0.5212(2) 0.0653(18) Uani 0.563 1 d . U P . .
Zn2B Zn 0.1812(4) 0.7288(8) 0.5314(5) 0.086(3) Uani 0.437 1 d . U P . .
Zn3A Zn 0.37235(19) -0.0191(4) 0.6903(2) 0.0546(14) Uani 0.4762 1 d . U P . .
Zn3B Zn 0.3586(2) -0.0031(5) 0.7114(3) 0.0726(16) Uani 0.5228 1 d . U P . .
Zn4 Zn 0.08360(10) 1.20637(14) 0.84349(8) 0.0727(9) Uani 1 1 d . U . . .
Zn5A Zn 0.37235(11) 1.1857(2) 1.19224(12) 0.0667(10) Uani 0.8224 1 d . U P . .
Zn5B Zn 0.3580(6) 1.1703(11) 1.2141(6) 0.0667(10) Uani 0.1776 1 d . U P . .
Zn6A Zn 0.67240(14) 0.9443(2) 1.01889(13) 0.0644(9) Uani 0.7852 1 d . U P . .
Zn6B Zn 0.6907(6) 0.9428(9) 1.0396(6) 0.078(3) Uani 0.2148 1 d . U P . .
I1 I 0.03308(5) -0.08201(10) 0.37611(5) 0.0832(5) Uani 1 1 d . U . . .
I2A I 0.1242(2) -0.1588(5) 0.3040(3) 0.0705(16) Uani 0.476 1 d . U P . .
I2B I 0.1352(3) -0.1401(4) 0.2979(3) 0.0889(19) Uani 0.524 1 d . U P . .
I3A I 0.12414(11) 0.74513(18) 0.44557(9) 0.0699(8) Uani 0.563 1 d . U P . .
I3B I 0.1468(2) 0.7689(3) 0.4541(3) 0.1177(19) Uani 0.437 1 d . U P . .
I4A I 0.22934(12) 0.81503(19) 0.54627(12) 0.0780(8) Uani 0.563 1 d . U P . .
I4B I 0.2472(2) 0.8038(3) 0.5708(3) 0.1129(17) Uani 0.437 1 d . U P . .
I5A I 0.34553(12) -0.0216(4) 0.76041(14) 0.0886(12) Uani 0.4403 1 d . U P . .
I5B I 0.33407(14) 0.0305(4) 0.78119(15) 0.1235(16) Uani 0.5597 1 d . U P . .
I6A I 0.39275(13) -0.1576(2) 0.65228(15) 0.0909(12) Uani 0.49 1 d . U P . .
I6B I 0.37450(19) -0.1582(3) 0.6815(2) 0.0837(16) Uani 0.4019 1 d . U P . .
I6C I 0.3614(5) -0.1591(10) 0.7019(6) 0.075(3) Uani 0.118 1 d . U P . .
I7 I 0.02484(6) 1.23741(12) 0.88079(6) 0.0971(6) Uani 1 1 d . U . . .
I8A I 0.12158(14) 1.3190(2) 0.80339(11) 0.0893(13) Uani 0.8373 1 d . U P . .
I8B I 0.1118(6) 1.3211(10) 0.8158(5) 0.073(2) Uani 0.1627 1 d . U P . .
I9A I 0.34747(18) 1.1799(3) 1.26518(17) 0.1014(15) Uani 0.7059 1 d . U P . .
I9B I 0.3301(4) 1.1096(11) 1.2922(5) 0.105(3) Uani 0.1321 1 d . U P . .
I9C I 0.3442(4) 1.2112(10) 1.2594(5) 0.081(2) Uani 0.2094 1 d . U P . .
I10A I 0.39147(10) 1.32470(13) 1.15434(10) 0.1148(11) Uani 0.8067 1 d . U P . .
I10B I 0.3713(7) 1.3297(9) 1.1832(7) 0.1148(11) Uani 0.131 1 d . U P . .
I10C I 0.3582(12) 1.3172(18) 1.2110(13) 0.1148(11) Uani 0.0623 1 d . U P . .
I11A I 0.62673(12) 0.92277(16) 0.94442(8) 0.0955(9) Uani 0.759 1 d . U P . .
I11B I 0.6464(5) 0.9068(7) 0.9570(4) 0.105(3) Uani 0.2194 1 d . U P . .
I11C I 0.6752(12) 0.8771(14) 0.9761(10) 0.078(5) Uani 0.0468 1 d . U P . .
I12A I 0.73472(12) 0.8523(2) 1.04195(12) 0.0728(8) Uani 0.6111 1 d . U P . .
I12B I 0.7445(3) 0.8668(5) 1.0611(3) 0.088(2) Uani 0.2778 1 d . U P . .
I12C I 0.7607(7) 0.8800(11) 1.0888(8) 0.056(4) Uani 0.0594 1 d . U P . .

loop_
_atom_site_aniso_label
_atom_site_aniso_U_11
_atom_site_aniso_U_22
_atom_site_aniso_U_33
_atom_site_aniso_U_23
_atom_site_aniso_U_13
_atom_site_aniso_U_12
C1 0.076(11) 0.043(7) 0.072(9) -0.010(6) -0.046(9) 0.000(6)
C2 0.059(9) 0.036(7) 0.065(8) -0.009(6) -0.031(7) 0.002(6)
C3 0.045(7) 0.029(6) 0.054(7) 0.002(5) -0.025(6) -0.008(5)
C4 0.081(11) 0.031(6) 0.066(9) -0.001(5) -0.037(8) 0.006(6)
C5 0.096(12) 0.040(8) 0.075(9) 0.001(6) -0.045(10) 0.006(7)
N1 0.078(9) 0.035(6) 0.057(7) 0.001(5) -0.026(6) -0.002(5)
C6 0.048(7) 0.027(5) 0.058(7) 0.002(5) -0.028(6) -0.004(5)
C7 0.046(7) 0.024(5) 0.056(7) -0.001(4) -0.021(6) -0.001(4)
C8 0.055(8) 0.025(5) 0.066(7) -0.001(5) -0.033(7) -0.001(5)
N2 0.049(7) 0.027(5) 0.065(7) 0.002(4) -0.026(6) -0.006(4)
N3 0.053(7) 0.023(5) 0.066(7) -0.004(4) -0.037(6) -0.003(4)
N4 0.059(7) 0.023(5) 0.066(7) -0.003(5) -0.036(6) -0.003(5)
C9 0.101(12) 0.028(7) 0.106(12) -0.015(6) -0.013(10) -0.011(6)
C10 0.097(13) 0.030(7) 0.100(12) -0.018(7) -0.038(11) -0.011(7)
C11 0.069(9) 0.023(5) 0.063(8) -0.001(5) -0.015(7) -0.005(5)
C12 0.119(14) 0.035(7) 0.085(11) -0.013(7) -0.045(11) 0.020(7)
C13 0.121(14) 0.039(7) 0.099(13) -0.008(7) -0.019(12) 0.022(7)
C14 0.084(12) 0.039(8) 0.134(11) 0.015(7) -0.085(11) -0.012(7)
C15 0.102(14) 0.024(7) 0.131(13) 0.002(7) -0.085(12) 0.005(7)
C16 0.058(9) 0.022(6) 0.087(9) 0.009(5) -0.051(8) -0.004(5)
C17 0.097(13) 0.037(7) 0.093(10) 0.006(7) -0.073(10) -0.009(7)
C18 0.097(13) 0.043(7) 0.113(12) 0.013(7) -0.086(11) -0.023(7)
C19 0.142(14) 0.064(12) 0.111(13) -0.044(11) 0.021(11) -0.018(11)
C20 0.144(16) 0.061(11) 0.110(13) -0.039(10) 0.018(12) -0.015(11)
C21 0.081(9) 0.040(8) 0.066(8) -0.008(6) -0.030(6) 0.014(6)
C22 0.111(12) 0.066(12) 0.110(13) -0.034(10) 0.005(10) -0.016(10)
C23 0.113(13) 0.061(11) 0.110(12) -0.026(10) 0.010(10) -0.010(10)
C24 0.075(8) 0.039(7) 0.063(7) -0.008(5) -0.042(5) 0.016(5)
C25 0.067(7) 0.031(6) 0.059(7) -0.002(5) -0.055(5) 0.007(5)
C26 0.062(7) 0.036(6) 0.050(6) -0.003(5) -0.045(5) 0.002(5)
C27 0.070(10) 0.063(11) 0.129(12) 0.003(9) -0.052(8) -0.024(9)
C28 0.078(10) 0.054(10) 0.090(9) -0.011(8) -0.044(7) -0.025(8)
C29 0.068(8) 0.035(7) 0.084(9) -0.007(6) -0.050(6) -0.002(6)
C30 0.115(15) 0.094(15) 0.118(12) -0.042(10) -0.045(10) -0.044(13)
C31 0.117(15) 0.090(16) 0.140(14) -0.035(12) -0.051(11) -0.052(13)
C32 0.107(11) 0.043(8) 0.055(8) -0.006(6) -0.024(7) -0.027(7)
C33 0.097(10) 0.048(8) 0.067(9) -0.012(7) -0.023(7) -0.022(7)
C34 0.074(8) 0.034(6) 0.044(6) -0.002(5) -0.036(5) -0.003(5)
C35 0.065(8) 0.048(8) 0.058(8) -0.016(6) -0.039(6) -0.003(6)
C36 0.086(9) 0.045(8) 0.045(7) -0.013(6) -0.035(6) -0.006(6)
C37 0.121(13) 0.013(6) 0.088(10) -0.002(6) -0.078(11) -0.007(7)
C38 0.080(10) 0.021(6) 0.063(8) -0.005(5) -0.051(8) -0.004(6)
C39 0.063(8) 0.023(5) 0.055(7) -0.005(5) -0.043(7) 0.005(5)
C40 0.098(12) 0.027(6) 0.075(9) 0.004(6) -0.069(10) -0.012(7)
C41 0.126(15) 0.029(6) 0.085(10) 0.002(6) -0.086(11) -0.013(7)
C42 0.062(8) 0.025(5) 0.052(7) -0.004(4) -0.034(6) 0.007(5)
C43 0.068(9) 0.027(5) 0.061(8) -0.001(5) -0.040(7) 0.014(5)
C44 0.081(9) 0.028(6) 0.052(7) 0.003(5) -0.028(7) 0.006(5)
C45 0.096(12) 0.044(7) 0.081(10) -0.002(6) -0.063(10) 0.005(7)
C46 0.086(11) 0.033(7) 0.075(9) -0.003(6) -0.053(9) 0.009(7)
C47 0.069(9) 0.031(6) 0.068(8) -0.005(5) -0.045(8) 0.019(5)
C48 0.093(12) 0.037(7) 0.100(12) 0.006(7) -0.072(11) 0.008(7)
C49 0.106(14) 0.036(8) 0.107(11) 0.001(7) -0.075(11) 0.002(8)
C50 0.143(17) 0.027(7) 0.107(14) 0.002(7) -0.064(14) -0.013(8)
C51 0.137(15) 0.024(7) 0.087(12) -0.002(6) -0.057(12) -0.007(7)
C52 0.107(12) 0.023(6) 0.075(10) 0.011(5) -0.044(10) 0.000(6)
C53 0.103(13) 0.025(7) 0.090(12) 0.017(6) -0.040(11) 0.001(7)
C54 0.117(15) 0.027(7) 0.098(12) 0.021(7) -0.042(12) 0.000(7)
C55 0.114(13) 0.096(15) 0.071(9) 0.011(8) -0.020(8) 0.041(12)
C56 0.109(14) 0.103(16) 0.076(9) 0.027(9) -0.014(8) 0.044(13)
C57 0.074(8) 0.044(8) 0.065(7) 0.005(6) -0.029(6) 0.007(7)
C58 0.070(9) 0.029(7) 0.068(8) 0.003(6) -0.031(6) 0.007(6)
C59 0.070(9) 0.044(8) 0.069(8) -0.003(6) -0.037(6) 0.007(7)
C60 0.071(8) 0.045(7) 0.065(8) 0.009(6) -0.025(6) 0.012(6)
C61 0.066(8) 0.031(6) 0.053(7) 0.002(5) -0.027(5) -0.001(5)
C62 0.077(8) 0.046(7) 0.065(8) 0.007(6) -0.021(6) 0.002(6)
C63 0.077(9) 0.040(7) 0.059(8) 0.010(6) -0.041(6) -0.005(6)
C64 0.063(8) 0.044(7) 0.054(7) 0.008(6) -0.044(5) -0.010(6)
C65 0.079(9) 0.034(6) 0.048(7) 0.005(5) -0.034(6) -0.003(5)
C66 0.130(13) 0.075(11) 0.100(15) 0.041(11) 0.015(12) 0.038(11)
C67 0.131(14) 0.070(12) 0.098(14) 0.040(11) 0.013(12) 0.036(11)
C68 0.118(14) 0.083(14) 0.116(13) 0.035(12) 0.024(11) 0.009(11)
C69 0.096(11) 0.086(14) 0.104(13) 0.041(11) 0.005(10) 0.021(10)
C70 0.083(9) 0.056(10) 0.082(9) 0.020(8) -0.011(7) 0.003(7)
C71 0.108(13) 0.098(15) 0.103(13) 0.050(13) 0.010(10) 0.026(12)
C72 0.138(13) 0.088(16) 0.137(16) 0.051(14) 0.039(12) 0.023(12)
N5 0.111(11) 0.043(6) 0.092(10) -0.007(6) -0.001(8) 0.008(6)
N6 0.073(9) 0.044(6) 0.119(9) 0.017(6) -0.067(7) -0.026(5)
N7 0.111(9) 0.036(7) 0.087(8) -0.006(6) -0.005(7) 0.012(6)
N8 0.073(7) 0.043(7) 0.069(7) -0.011(5) -0.046(5) 0.012(5)
N9 0.067(7) 0.036(6) 0.058(6) -0.003(5) -0.042(5) -0.002(5)
N10 0.079(8) 0.040(6) 0.053(6) -0.004(5) -0.038(5) 0.013(5)
N11 0.073(10) 0.053(9) 0.138(12) 0.001(9) -0.069(8) -0.014(8)
N13 0.093(9) 0.022(5) 0.062(7) -0.007(4) -0.051(7) 0.000(5)
N12 0.094(9) 0.037(6) 0.046(6) -0.004(5) -0.042(5) -0.014(6)
N15 0.070(8) 0.030(5) 0.052(7) -0.004(4) -0.025(6) 0.009(5)
N14 0.068(8) 0.021(5) 0.068(7) -0.004(5) -0.050(7) 0.011(5)
N16 0.087(9) 0.024(5) 0.051(7) 0.002(4) -0.040(7) 0.001(5)
N17 0.084(9) 0.037(6) 0.081(7) -0.011(5) -0.053(7) 0.007(5)
N19 0.078(8) 0.052(7) 0.064(6) 0.004(5) -0.038(5) 0.021(6)
N18 0.108(12) 0.029(6) 0.087(10) 0.008(6) -0.029(9) -0.004(7)
N20 0.064(7) 0.037(6) 0.052(6) 0.005(5) -0.036(5) 0.005(5)
N21 0.071(8) 0.043(7) 0.058(7) 0.005(5) -0.023(5) 0.004(6)
N24 0.108(9) 0.041(8) 0.088(8) 0.008(6) 0.005(7) -0.010(6)
N23 0.095(10) 0.036(7) 0.056(8) 0.010(6) -0.029(6) 0.004(6)
N22 0.077(8) 0.049(7) 0.070(8) 0.016(6) -0.020(6) 0.009(6)
C100 0.108(17) 0.16(2) 0.085(15) -0.023(14) -0.026(13) 0.043(16)
C101 0.108(18) 0.16(2) 0.087(17) -0.045(15) -0.007(14) 0.045(16)
Cl1 0.138(14) 0.25(2) 0.089(10) -0.037(11) -0.022(9) 0.091(14)
Cl2 0.112(12) 0.24(3) 0.102(12) -0.079(14) -0.013(10) 0.020(14)
C102 0.119(19) 0.12(3) 0.19(2) 0.00(2) -0.016(15) -0.010(18)
C103 0.122(18) 0.12(3) 0.18(3) -0.02(2) -0.024(15) -0.010(16)
Cl3 0.131(17) 0.12(2) 0.19(2) 0.009(15) -0.019(14) 0.034(15)
Cl4 0.106(10) 0.092(9) 0.048(6) 0.001(5) -0.001(5) -0.002(7)
C73 0.072(11) 0.066(11) 0.059(11) 0.004(8) 0.001(8) 0.014(8)
C74 0.070(15) 0.076(16) 0.062(10) 0.009(9) 0.009(9) 0.017(13)
C75 0.069(14) 0.070(14) 0.049(10) 0.012(10) 0.006(9) 0.015(12)
C76 0.084(13) 0.108(12) 0.050(13) -0.001(9) 0.009(10) 0.028(9)
C77 0.091(15) 0.132(17) 0.047(14) -0.024(12) -0.001(12) 0.047(12)
C78 0.093(17) 0.139(17) 0.066(16) -0.028(12) -0.013(14) 0.044(12)
C79 0.087(18) 0.140(17) 0.068(17) -0.030(12) -0.031(15) 0.036(13)
C80 0.076(17) 0.119(15) 0.061(17) -0.021(12) -0.020(14) 0.024(12)
C81 0.090(17) 0.114(13) 0.061(18) -0.004(11) -0.025(15) 0.018(11)
C82 0.092(19) 0.066(11) 0.083(17) 0.001(9) -0.011(15) 0.014(9)
C83 0.12(3) 0.067(13) 0.12(3) 0.004(13) 0.02(2) 0.009(13)
C84 0.13(3) 0.069(14) 0.15(3) 0.002(14) 0.04(3) 0.010(14)
C85 0.12(3) 0.067(16) 0.14(3) -0.001(15) 0.03(3) 0.007(14)
C86 0.11(3) 0.067(15) 0.12(3) -0.007(15) 0.01(2) 0.005(14)
C87 0.10(2) 0.064(15) 0.10(2) -0.004(13) 0.00(2) 0.008(13)
C88 0.18(4) 0.10(3) 0.18(5) 0.00(3) 0.07(4) 0.03(2)
C89 0.057(13) 0.059(14) 0.041(11) 0.008(9) 0.000(9) 0.001(11)
C90 0.064(14) 0.091(19) 0.048(11) 0.028(12) 0.005(9) 0.013(14)
C93 0.15(3) 0.16(2) 0.096(18) 0.055(18) 0.012(18) 0.05(2)
C94 0.17(4) 0.16(2) 0.13(3) 0.05(2) 0.01(3) 0.06(3)
C96 0.070(13) 0.084(14) 0.079(15) -0.011(11) 0.005(11) 0.017(10)
C97 0.104(19) 0.12(3) 0.124(19) -0.004(17) -0.029(16) 0.012(18)
C98 0.096(19) 0.06(3) 0.18(4) 0.00(3) -0.026(18) 0.018(17)
C99 0.10(3) 0.14(2) 0.08(3) -0.029(17) -0.05(3) 0.033(16)
O1 0.065(14) 0.10(2) 0.040(11) 0.026(11) 0.001(9) 0.013(13)
O2 0.088(14) 0.13(2) 0.068(14) 0.028(14) 0.004(11) 0.040(14)
O3 0.11(2) 0.092(12) 0.073(15) 0.029(10) 0.022(13) 0.044(11)
O4 0.088(11) 0.080(16) 0.080(16) 0.014(12) 0.017(10) 0.026(10)
O5 0.073(14) 0.082(15) 0.095(15) -0.002(12) -0.009(12) 0.009(11)
O6 0.070(14) 0.082(13) 0.038(11) -0.022(9) 0.003(10) 0.015(10)
S1 0.088(7) 0.081(6) 0.053(5) 0.021(4) 0.012(4) 0.032(5)
N25 0.076(11) 0.069(12) 0.056(8) 0.013(7) 0.005(7) 0.017(9)
C90A 0.100(16) 0.085(13) 0.095(14) 0.021(10) 0.000(12) 0.021(11)
C91A 0.16(2) 0.114(14) 0.117(18) 0.014(12) 0.029(15) 0.029(12)
C92A 0.17(2) 0.131(16) 0.107(15) 0.003(12) 0.032(15) 0.017(14)
C93A 0.058(11) 0.112(14) 0.050(9) -0.004(9) -0.009(7) 0.022(9)
C94A 0.18(2) 0.151(16) 0.16(2) 0.012(12) 0.051(18) 0.015(12)
C95A 0.19(2) 0.159(18) 0.133(16) -0.001(13) 0.033(16) -0.008(15)
C116 0.17(3) 0.18(2) 0.13(2) -0.002(17) -0.01(2) 0.01(2)
C117 0.23(4) 0.21(3) 0.13(2) 0.005(19) -0.009(19) 0.01(3)
Cl17 0.120(13) 0.168(16) 0.101(10) 0.004(10) -0.015(9) -0.002(11)
Cl18 0.30(4) 0.36(5) 0.27(4) 0.04(4) -0.08(3) 0.05(4)
C126 0.12(2) 0.10(3) 0.15(3) -0.01(2) -0.03(2) 0.01(2)
C127 0.11(3) 0.10(3) 0.16(3) -0.02(2) -0.03(3) 0.01(2)
Cl27 0.12(3) 0.09(3) 0.16(3) -0.01(2) -0.03(2) 0.01(2)
Cl28 0.16(4) 0.11(3) 0.14(4) -0.03(2) -0.02(3) 0.00(3)
C106 0.19(4) 0.21(3) 0.20(3) 0.06(2) 0.06(3) -0.02(3)
C107 0.18(4) 0.20(2) 0.24(4) 0.05(2) 0.05(3) 0.00(2)
Cl7 0.084(9) 0.156(15) 0.110(11) 0.028(10) 0.008(8) 0.001(9)
Cl8 0.21(3) 0.20(2) 0.16(2) 0.052(17) 0.002(19) -0.005(19)
C110 0.21(5) 0.28(4) 0.28(4) 0.02(3) 0.08(3) 0.01(3)
C111 0.21(5) 0.28(4) 0.27(3) 0.02(3) 0.07(3) 0.01(3)
Cl11 0.128(19) 0.26(3) 0.17(2) 0.05(2) 0.031(17) 0.05(2)
Cl12 0.27(4) 0.31(4) 0.29(3) 0.05(3) 0.10(3) 0.04(4)
C108 0.13(2) 0.33(4) 0.17(3) -0.03(3) 0.03(2) -0.02(2)
C109 0.15(3) 0.32(3) 0.18(3) -0.03(2) 0.02(2) -0.02(2)
Cl9 0.13(2) 0.26(3) 0.16(3) -0.070(19) 0.07(2) -0.017(18)
Cl10 0.16(2) 0.38(5) 0.20(2) -0.09(3) -0.02(2) 0.08(3)
C104 0.15(3) 0.34(3) 0.17(4) -0.04(2) 0.01(2) 0.01(2)
C105 0.16(3) 0.35(3) 0.15(3) -0.04(2) 0.02(3) 0.03(2)
Cl5 0.117(17) 0.35(4) 0.104(16) 0.00(2) -0.035(14) 0.01(2)
Cl6 0.132(17) 0.35(3) 0.136(17) -0.041(19) -0.009(13) 0.057(18)
C112 0.44(6) 0.39(5) 0.28(5) 0.12(4) 0.16(4) 0.13(5)
C113 0.47(7) 0.40(6) 0.29(5) 0.13(4) 0.19(5) 0.15(5)
Cl13 0.40(6) 0.29(4) 0.19(3) 0.04(3) 0.10(3) 0.09(4)
Cl14 0.71(9) 0.41(5) 0.26(4) 0.16(4) 0.26(5) 0.17(5)
C114 0.20(5) 0.26(6) 0.38(6) 0.14(4) 0.18(4) -0.01(4)
C115 0.22(5) 0.26(6) 0.39(5) 0.15(5) 0.16(4) -0.01(4)
Cl15 0.18(4) 0.31(5) 0.40(5) 0.11(4) 0.15(4) 0.03(3)
Cl16 0.35(6) 0.23(4) 0.38(5) 0.17(4) 0.14(4) 0.00(4)
C118 0.27(5) 0.23(6) 0.14(3) 0.01(3) 0.02(3) -0.06(4)
C119 0.26(4) 0.23(6) 0.14(3) 0.00(3) 0.02(3) -0.07(4)
Cl19 0.31(5) 0.31(5) 0.12(2) -0.01(3) 0.00(3) 0.00(4)
Cl20 0.26(4) 0.15(3) 0.130(19) 0.007(17) 0.02(2) -0.05(2)
C120 0.16(5) 0.18(4) 0.18(4) 0.02(3) 0.01(3) -0.14(4)
C121 0.15(5) 0.18(4) 0.16(4) 0.02(3) -0.02(4) -0.14(4)
Cl21 0.22(5) 0.23(4) 0.19(4) 0.03(3) -0.01(3) -0.11(4)
Cl22 0.28(5) 0.16(3) 0.11(2) -0.010(19) -0.06(3) -0.13(3)
C122 0.24(6) 0.49(7) 0.31(6) 0.15(6) 0.02(5) 0.10(6)
C123 0.24(6) 0.49(7) 0.32(6) 0.15(6) 0.02(5) 0.10(6)
Cl23 0.25(6) 0.50(8) 0.31(6) 0.15(6) 0.02(5) 0.10(6)
Cl24 0.24(6) 0.49(8) 0.32(6) 0.15(6) 0.02(5) 0.10(6)
Zn1 0.0940(19) 0.0291(11) 0.0546(13) -0.0006(9) -0.0398(12) 0.0002(11)
Zn2A 0.088(5) 0.026(3) 0.069(3) -0.008(2) -0.019(3) 0.013(3)
Zn2B 0.098(6) 0.033(4) 0.116(7) -0.008(4) -0.007(4) 0.005(4)
Zn3A 0.048(3) 0.035(3) 0.063(3) 0.014(2) -0.033(2) -0.009(2)
Zn3B 0.055(3) 0.059(3) 0.083(4) 0.016(3) -0.040(3) -0.017(2)
Zn4 0.105(2) 0.0241(11) 0.0587(13) -0.0037(9) -0.0615(13) 0.0063(11)
Zn5A 0.069(2) 0.0406(15) 0.066(2) -0.0158(14) -0.0488(15) 0.0134(14)
Zn5B 0.069(2) 0.0406(15) 0.066(2) -0.0158(14) -0.0488(15) 0.0134(14)
Zn6A 0.097(3) 0.0268(15) 0.060(2) 0.0078(14) -0.0084(19) -0.0084(16)
Zn6B 0.104(7) 0.036(6) 0.086(6) 0.005(5) -0.001(5) -0.011(5)
I1 0.0997(11) 0.0518(7) 0.0738(8) 0.0079(6) -0.0443(7) -0.0288(7)
I2A 0.100(4) 0.022(2) 0.075(3) 0.0034(16) -0.021(2) -0.0033(17)
I2B 0.126(5) 0.031(3) 0.097(3) -0.001(2) -0.008(3) 0.020(2)
I3A 0.099(2) 0.0371(14) 0.0630(14) 0.0071(10) -0.0111(14) 0.0190(14)
I3B 0.149(5) 0.044(2) 0.157(5) 0.019(3) 0.019(4) 0.024(3)
I4A 0.101(2) 0.0335(12) 0.094(2) -0.0214(13) 0.0064(16) -0.0042(13)
I4B 0.111(4) 0.056(3) 0.175(5) -0.041(3) 0.033(3) -0.012(2)
I5A 0.072(2) 0.118(3) 0.067(2) 0.039(2) -0.0080(17) -0.013(2)
I5B 0.091(3) 0.176(5) 0.091(2) 0.023(3) -0.0144(19) -0.047(3)
I6A 0.099(3) 0.0387(14) 0.109(3) -0.0072(16) -0.047(2) 0.0166(15)
I6B 0.085(4) 0.0365(17) 0.101(4) 0.006(2) -0.054(3) 0.002(2)
I6C 0.062(7) 0.041(5) 0.091(7) 0.017(5) -0.068(4) -0.010(4)
I7 0.1098(13) 0.0681(9) 0.0874(10) -0.0153(7) -0.0468(9) 0.0333(9)
I8A 0.135(3) 0.0395(12) 0.0731(17) 0.0066(11) -0.0312(14) -0.0208(15)
I8B 0.094(5) 0.019(4) 0.079(6) 0.013(4) -0.052(4) -0.004(3)
I9A 0.094(2) 0.098(3) 0.090(2) -0.041(2) -0.0374(15) 0.041(2)
I9B 0.078(7) 0.104(7) 0.107(7) -0.045(5) -0.045(5) 0.022(5)
I9C 0.055(5) 0.087(5) 0.085(5) -0.046(4) -0.025(3) 0.025(4)
I10A 0.145(2) 0.0447(9) 0.1136(17) 0.0073(11) -0.0797(16) -0.0201(11)
I10B 0.145(2) 0.0447(9) 0.1136(17) 0.0073(11) -0.0797(16) -0.0201(11)
I10C 0.145(2) 0.0447(9) 0.1136(17) 0.0073(11) -0.0797(16) -0.0201(11)
I11A 0.152(3) 0.0430(12) 0.0707(14) -0.0041(9) -0.0319(15) -0.0194(14)
I11B 0.153(7) 0.048(4) 0.096(6) -0.002(4) -0.020(5) -0.019(4)
I11C 0.137(10) 0.013(7) 0.075(8) -0.002(6) -0.003(7) -0.031(7)
I12A 0.106(2) 0.0360(14) 0.073(2) 0.0165(14) 0.0080(17) 0.0144(13)
I12B 0.134(6) 0.038(3) 0.087(5) 0.016(4) 0.005(4) 0.014(3)
I12C 0.080(9) 0.016(6) 0.078(7) 0.027(5) 0.030(6) 0.009(6)

loop_
_atom_type_symbol
_atom_type_description
_atom_type_scat_dispersion_real
_atom_type_scat_dispersion_imag
_atom_type_scat_source
C C 0.0181 0.0091 'International Tables Vol C Tables 4.2.6.8 and 6.1.1.4'
H H 0.0000 0.0000 'International Tables Vol C Tables 4.2.6.8 and 6.1.1.4'
N N 0.0311 0.0180 'International Tables Vol C Tables 4.2.6.8 and 6.1.1.4'
O O 0.0492 0.0322 'International Tables Vol C Tables 4.2.6.8 and 6.1.1.4'
Zn Zn -1.5491 0.6778 'International Tables Vol C Tables 4.2.6.8 and 6.1.1.4'
I I -0.3257 6.8362 'International Tables Vol C Tables 4.2.6.8 and 6.1.1.4'
S S 0.3331 0.5567 'International Tables Vol C Tables 4.2.6.8 and 6.1.1.4'
Cl Cl 0.3639 0.7018 'International Tables Vol C Tables 4.2.6.8 and 6.1.1.4'

loop_
_geom_angle_atom_site_label_1
_geom_angle_atom_site_label_2
_geom_angle_atom_site_label_3
_geom_angle
_geom_angle_site_symmetry_1
_geom_angle_site_symmetry_3
C2 C1 N1 120.0 . .
C2 C1 H1 120.0 . .
N1 C1 H1 120.0 . .
C3 C2 C1 120.0 . .
C3 C2 H2 120.0 . .
C1 C2 H2 120.0 . .
C2 C3 C4 120.0 . .
C2 C3 C6 119.5(8) . .
C4 C3 C6 120.5(8) . .
C5 C4 C3 120.0 . .
C5 C4 H4 120.0 . .
C3 C4 H4 120.0 . .
C4 C5 N1 120.0 . .
C4 C5 H5 120.0 . .
N1 C5 H5 120.0 . .
C5 N1 C1 120.0 . .
C5 N1 Zn1 120.2(5) . .
C1 N1 Zn1 119.0(6) . .
N4 C6 N2 125.6(13) . .
N4 C6 C3 119.0(12) . .
N2 C6 C3 115.4(11) . .
N3 C7 N2 124.8(12) . .
N3 C7 C11 119.7(12) . .
N2 C7 C11 115.5(12) . .
N4 C8 N3 126.9(13) . .
N4 C8 C16 116.4(12) . .
N3 C8 C16 116.7(12) . .
C6 N2 C7 114.0(12) . .
C7 N3 C8 114.0(12) . .
C8 N4 C6 114.4(12) . .
N5 C9 C10 123.5(16) . .
N5 C9 H9 118.2 . .
C10 C9 H9 118.2 . .
C11 C10 C9 117.1(16) . .
C11 C10 H10 121.5 . .
C9 C10 H10 121.5 . .
C12 C11 C10 119.3(14) . .
C12 C11 C7 119.2(13) . .
C10 C11 C7 121.5(14) . .
C11 C12 C13 120.0(16) . .
C11 C12 H12 120.0 . .
C13 C12 H12 120.0 . .
N5 C13 C12 121.7(17) . .
N5 C13 H13 119.1 . .
C12 C13 H13 119.1 . .
N6 C14 C15 122.4(16) . .
N6 C14 H14 118.8 . .
C15 C14 H14 118.8 . .
C16 C15 C14 118.4(15) . .
C16 C15 H15 120.8 . .
C14 C15 H15 120.8 . .
C15 C16 C17 119.8(14) . .
C15 C16 C8 118.9(13) . .
C17 C16 C8 121.1(13) . .
C16 C17 C18 118.2(15) . .
C16 C17 H17 120.9 . .
C18 C17 H17 120.9 . .
N6 C18 C17 122.8(15) . .
N6 C18 H18 118.6 . .
C17 C18 H18 118.6 . .
N7 C19 C20 123.0(18) . .
N7 C19 H19 118.5 . .
C20 C19 H19 118.5 . .
C19 C20 C21 119.4(19) . .
C19 C20 H20 120.3 . .
C21 C20 H20 120.3 . .
C22 C21 C20 115.7(17) . .
C22 C21 C24 121.2(15) . .
C20 C21 C24 122.5(17) . .
C21 C22 C23 121.3(17) . .
C21 C22 H22 119.4 . .
C23 C22 H22 119.4 . .
N7 C23 C22 122.0(19) . .
N7 C23 H23 119.0 . .
C22 C23 H23 119.0 . .
N8 C24 N10 127.2(17) . .
N8 C24 C21 116.2(14) . .
N10 C24 C21 116.5(16) . .
N9 C25 N8 124.7(16) . .
N9 C25 C29 118.6(17) . .
N8 C25 C29 116.7(14) . .
N10 C26 N9 127.3(14) . .
N10 C26 C34 115.8(14) . .
N9 C26 C34 116.8(15) . .
N11 C27 C28 121.9(19) . .
N11 C27 H27 119.0 . .
C28 C27 H27 119.0 . .
C29 C28 C27 120.6(16) . .
C29 C28 H28 119.7 . .
C27 C28 H28 119.7 . .
C28 C29 C30 117.6(17) . .
C28 C29 C25 122.6(14) . .
C30 C29 C25 119.1(18) . .
C29 C30 C31 117.7(19) . .
C29 C30 H30 121.1 . .
C31 C30 H30 121.1 . .
N11 C31 C30 124.1(19) . .
N11 C31 H31 117.9 . .
C30 C31 H31 117.9 . .
N12 C32 C33 122.2(16) . .
N12 C32 H32 118.9 . .
C33 C32 H32 118.9 . .
C32 C33 C34 120.2(17) . .
C32 C33 H33 119.9 . .
C34 C33 H33 119.9 . .
C35 C34 C33 117.3(14) . .
C35 C34 C26 123.4(14) . .
C33 C34 C26 119.1(15) . .
C34 C35 C36 121.2(16) . .
C34 C35 H35 119.4 . .
C36 C35 H35 119.4 . .
N12 C36 C35 120.6(16) . .
N12 C36 H36 119.7 . .
C35 C36 H36 119.7 . .
N13 C37 C38 125.6(13) . .
N13 C37 H37 117.2 . .
C38 C37 H37 117.2 . .
C37 C38 C39 119.5(12) . .
C37 C38 H38 120.3 . .
C39 C38 H38 120.3 . .
C40 C39 C38 116.1(12) . .
C40 C39 C42 120.7(12) . .
C38 C39 C42 122.6(12) . .
C39 C40 C41 120.0(13) . .
C39 C40 H40 120.0 . .
C41 C40 H40 120.0 . .
N13 C41 C40 124.0(13) . .
N13 C41 H41 118.0 . .
C40 C41 H41 118.0 . .
N14 C42 N16 124.4(12) . .
N14 C42 C39 118.7(12) . .
N16 C42 C39 116.8(12) . .
N15 C43 N14 125.8(14) . .
N15 C43 C47 119.0(12) . .
N14 C43 C47 114.9(13) . .
N16 C44 N15 126.7(14) . .
N16 C44 C52 114.4(13) . .
N15 C44 C52 118.1(13) . .
N17 C45 C46 122.6(14) . .
N17 C45 H45 118.7 . .
C46 C45 H45 118.7 . .
C45 C46 C47 119.5(15) . .
C45 C46 H46 120.2 . .
C47 C46 H46 120.2 . .
C46 C47 C48 117.6(13) . .
C46 C47 C43 121.4(13) . .
C48 C47 C43 121.0(12) . .
C49 C48 C47 119.7(14) . .
C49 C48 H48 120.1 . .
C47 C48 H48 120.1 . .
N17 C49 C48 122.9(15) . .
N17 C49 H49 118.6 . .
C48 C49 H49 118.6 . .
N18 C50 C51 120.9(16) . .
N18 C50 H50 119.5 . .
C51 C50 H50 119.5 . .
C50 C51 C52 121.7(16) . .
C50 C51 H51 119.2 . .
C52 C51 H51 119.2 . .
C53 C52 C51 117.4(14) . .
C53 C52 C44 122.0(14) . .
C51 C52 C44 120.3(13) . .
C52 C53 C54 118.5(15) . .
C52 C53 H53 120.7 . .
C54 C53 H53 120.7 . .
N18 C54 C53 123.0(15) . .
N18 C54 H54 118.5 . .
C53 C54 H54 118.5 . .
N19 C55 C56 123.6(17) . .
N19 C55 H55 118.2 . .
C56 C55 H55 118.2 . .
C55 C56 C57 117.4(18) . .
C55 C56 H56 121.3 . .
C57 C56 H56 121.3 . .
C58 C57 C56 119.3(16) . .
C58 C57 C60 121.2(14) . .
C56 C57 C60 119.4(17) . .
C57 C58 C59 119.3(14) . .
C57 C58 H58 120.3 . .
C59 C58 H58 120.3 . .
N19 C59 C58 121.4(16) . .
N19 C59 H59 119.3 . .
C58 C59 H59 119.3 . .
N22 C60 N20 127.3(15) . .
N22 C60 C57 115.3(14) . .
N20 C60 C57 117.4(16) . .
N21 C61 N20 127.3(14) . .
N21 C61 C65 116.5(14) . .
N20 C61 C65 116.2(15) . .
N22 C62 N21 125.2(17) . .
N22 C62 C70 118.8(15) . .
N21 C62 C70 116.0(16) . .
N23 C63 C64 121.9(16) . .
N23 C63 H63 119.1 . .
C64 C63 H63 119.1 . .
C65 C64 C63 118.6(16) . .
C65 C64 H64 120.7 . .
C63 C64 H64 120.7 . .
C64 C65 C66 119.2(14) . .
C64 C65 C61 120.8(14) . .
C66 C65 C61 120.0(16) . .
C65 C66 C67 118.9(18) . .
C65 C66 H66 120.5 . .
C67 C66 H66 120.5 . .
N23 C67 C66 122.8(18) . .
N23 C67 H67 118.6 . .
C66 C67 H67 118.6 . .
N24 C68 C69 122(2) . .
N24 C68 H68 119.1 . .
C69 C68 H68 119.1 . .
C68 C69 C70 120.0(18) . .
C68 C69 H69 120.0 . .
C70 C69 H69 120.0 . .
C71 C70 C69 118.2(17) . .
C71 C70 C62 119.7(17) . .
C69 C70 C62 122.1(16) . .
C72 C71 C70 117.8(19) . .
C72 C71 H71 121.1 . .
C70 C71 H71 121.1 . .
N24 C72 C71 124.4(19) . .
N24 C72 H72 117.8 . .
C71 C72 H72 117.8 . .
C13 N5 C9 118.3(15) . .
C13 N5 Zn2A 115.1(13) . .
C9 N5 Zn2A 126.6(12) . .
C13 N5 Zn2B 129.6(14) . .
C9 N5 Zn2B 111.9(12) . .
Zn2A N5 Zn2B 15.4(3) . .
C18 N6 C14 118.2(14) . .
C18 N6 Zn3A 126.4(11) . .
C14 N6 Zn3A 114.2(12) . .
C18 N6 Zn3B 112.8(13) . .
C14 N6 Zn3B 127.7(12) . .
Zn3A N6 Zn3B 25.2(3) . .
C23 N7 C19 116.6(17) . .
C23 N7 Zn2A 122.6(15) . .
C19 N7 Zn2A 120.7(13) . .
C23 N7 Zn2B 110.6(15) . .
C19 N7 Zn2B 131.9(13) . .
Zn2A N7 Zn2B 15.0(3) . .
C24 N8 C25 113.7(14) . .
C25 N9 C26 114.9(15) . .
C26 N10 C24 111.9(15) . .
C31 N11 C27 116.7(17) . .
C31 N11 Zn3A 106.4(13) . 3_455
C27 N11 Zn3A 136.8(18) . 3_455
C31 N11 Zn3B 129.3(13) . 3_455
C27 N11 Zn3B 113.9(16) . 3_455
Zn3A N11 Zn3B 23.8(3) 3_455 3_455
C41 N13 C37 114.3(12) . .
C41 N13 Zn4 119.6(10) . .
C37 N13 Zn4 125.2(9) . .
C32 N12 C36 118.3(13) . .
C32 N12 Zn4 120.2(11) . .
C36 N12 Zn4 120.7(12) . .
C43 N15 C44 112.9(12) . .
C42 N14 C43 115.0(13) . .
C44 N16 C42 114.6(13) . .
C49 N17 C45 117.6(13) . .
C49 N17 Zn5A 122.5(11) . .
C45 N17 Zn5A 119.8(10) . .
C49 N17 Zn5B 131.2(14) . .
C45 N17 Zn5B 105.3(13) . .
Zn5A N17 Zn5B 24.7(6) . .
C55 N19 C59 118.0(15) . .
C55 N19 Zn5A 116.3(11) . .
C59 N19 Zn5A 125.0(13) . .
C55 N19 Zn5B 133.9(12) . .
C59 N19 Zn5B 105.0(13) . .
Zn5A N19 Zn5B 20.9(5) . .
C50 N18 C54 118.0(14) . .
C50 N18 Zn6A 115.9(12) . 3_445
C54 N18 Zn6A 125.8(11) . 3_445
C50 N18 Zn6B 138.4(14) . 3_445
C54 N18 Zn6B 103.3(12) . 3_445
Zn6A N18 Zn6B 22.5(5) 3_445 3_445
C61 N20 C60 110.9(14) . .
C61 N21 C62 114.9(15) . .
C68 N24 C72 117.6(18) . .
C68 N24 Zn6A 123.0(15) . .
C72 N24 Zn6A 119.3(14) . .
C68 N24 Zn6B 106.3(16) . .
C72 N24 Zn6B 134.1(15) . .
Zn6A N24 Zn6B 22.4(5) . .
C67 N23 C63 118.0(14) . .
C67 N23 Zn1 118.1(12) . 3_556
C63 N23 Zn1 123.9(12) . 3_556
C62 N22 C60 114.4(15) . .
C101 C100 Cl1 99(2) . .
C101 C100 H10A 111.9 . .
Cl1 C100 H10A 111.9 . .
C101 C100 H10B 111.9 . .
Cl1 C100 H10B 111.9 . .
H10A C100 H10B 109.6 . .
C100 C101 Cl2 117(3) . .
C100 C101 H10C 108.0 . .
Cl2 C101 H10C 108.0 . .
C100 C101 H10D 108.0 . .
Cl2 C101 H10D 108.0 . .
H10C C101 H10D 107.2 . .
C103 C102 Cl3 99(3) . .
C103 C102 H10E 112.0 . .
Cl3 C102 H10E 112.0 . .
C103 C102 H10F 112.0 . .
Cl3 C102 H10F 112.0 . .
H10E C102 H10F 109.6 . .
C102 C103 Cl4 122(4) . .
C102 C103 H10G 106.8 . .
Cl4 C103 H10G 106.8 . .
C102 C103 H10H 106.8 . .
Cl4 C103 H10H 106.8 . .
H10G C103 H10H 106.7 . .
N25 C73 C74 86(3) . .
N25 C73 C96 109(4) . .
C74 C73 C96 122(4) . .
N25 C73 C82 118(3) . .
C74 C73 C82 105(4) . .
C96 C73 C82 115(4) . .
C73 C74 C75 86(4) . .
C73 C74 H74A 114.3 . .
C75 C74 H74A 114.3 . .
C73 C74 H74B 114.3 . .
C75 C74 H74B 114.3 . .
H74A C74 H74B 111.5 . .
N25 C75 C89 133(4) . .
N25 C75 C74 89(3) . .
C89 C75 C74 137(4) . .
C81 C76 C77 122(4) . .
C81 C76 S1 119(3) . .
C77 C76 S1 119(3) . .
C78 C77 C76 122(4) . .
C78 C77 H77 118.9 . .
C76 C77 H77 118.9 . .
C77 C78 C79 118(4) . .
C77 C78 H78 121.2 . .
C79 C78 H78 121.2 . .
C99 C79 C78 123(5) . .
C99 C79 C80 112(6) . .
C78 C79 C80 124(4) . .
C81 C80 C79 116(4) . .
C81 C80 H80 122.2 . .
C79 C80 H80 122.2 . .
C76 C81 C80 118(4) . .
C76 C81 H81 121.1 . .
C80 C81 H81 121.1 . .
C87 C82 C83 123(3) . .
C87 C82 C73 120(4) . .
C83 C82 C73 117(3) . .
C84 C83 C82 122(3) . .
C84 C83 C88 128(4) . .
C82 C83 C88 111(3) . .
C83 C84 C85 117(4) . .
C83 C84 H84 121.5 . .
C85 C84 H84 121.5 . .
C84 C85 C86 125(4) . .
C84 C85 H85 117.4 . .
C86 C85 H85 117.4 . .
C87 C86 C85 115(4) . .
C87 C86 H86 122.4 . .
C85 C86 H86 122.4 . .
C82 C87 C86 117(4) . .
C82 C87 H87 121.3 . .
C86 C87 H87 121.3 . .
C83 C88 H88A 109.5 . .
C83 C88 H88B 109.5 . .
H88A C88 H88B 109.5 . .
C83 C88 H88C 109.5 . .
H88A C88 H88C 109.5 . .
H88B C88 H88C 109.5 . .
C75 C89 C90 115(3) . .
C75 C89 H89 122.3 . .
C90 C89 H89 122.3 . .
O1 C90 O2 120(3) . .
O1 C90 C89 131(3) . .
O2 C90 C89 109(3) . .
O2 C93 C94 110(5) . .
O2 C93 H93A 109.7 . .
C94 C93 H93A 109.7 . .
O2 C93 H93B 109.7 . .
C94 C93 H93B 109.7 . .
H93A C93 H93B 108.2 . .
C93 C94 H94A 109.5 . .
C93 C94 H94B 109.5 . .
H94A C94 H94B 109.5 . .
C93 C94 H94C 109.5 . .
H94A C94 H94C 109.5 . .
H94B C94 H94C 109.5 . .
O6 C96 O5 117(4) . .
O6 C96 C73 124(4) . .
O5 C96 C73 118(4) . .
O5 C97 C98 119(5) . .
O5 C97 H97A 107.7 . .
C98 C97 H97A 107.7 . .
O5 C97 H97B 107.7 . .
C98 C97 H97B 107.7 . .
H97A C97 H97B 107.1 . .
C97 C98 H98A 109.5 . .
C97 C98 H98B 109.5 . .
H98A C98 H98B 109.5 . .
C97 C98 H98C 109.5 . .
H98A C98 H98C 109.5 . .
H98B C98 H98C 109.5 . .
C79 C99 H99A 109.5 . .
C79 C99 H99B 109.5 . .
H99A C99 H99B 109.5 . .
C79 C99 H99C 109.5 . .
H99A C99 H99C 109.5 . .
H99B C99 H99C 109.5 . .
C90 O2 C93 114(4) . .
C96 O5 C97 138(5) . .
O3 S1 O4 114(2) . .
O3 S1 N25 106.3(19) . .
O4 S1 N25 106(2) . .
O3 S1 C76 115(2) . .
O4 S1 C76 108(2) . .
N25 S1 C76 107(2) . .
C75 N25 C73 96(3) . .
C75 N25 S1 123(3) . .
C73 N25 S1 132(3) . .
C91A C90A C95A 103(2) . .
C91A C90A H90A 111.1 . .
C95A C90A H90A 111.1 . .
C91A C90A H90B 111.1 . .
C95A C90A H90B 111.1 . .
H90A C90A H90B 109.1 . .
C92A C91A C90A 111(2) . .
C92A C91A H91A 109.4 . .
C90A C91A H91A 109.4 . .
C92A C91A H91B 109.4 . .
C90A C91A H91B 109.4 . .
H91A C91A H91B 108.0 . .
C91A C92A C93A 111(2) . .
C91A C92A H92A 109.5 . .
C93A C92A H92A 109.5 . .
C91A C92A H92B 109.5 . .
C93A C92A H92B 109.5 . .
H92A C92A H92B 108.1 . .
C94A C93A C92A 105(2) . .
C94A C93A H93C 110.7 . .
C92A C93A H93C 110.7 . .
C94A C93A H93D 110.7 . .
C92A C93A H93D 110.7 . .
H93C C93A H93D 108.8 . .
C93A C94A C95A 115(3) . .
C93A C94A H94D 108.5 . .
C95A C94A H94D 108.5 . .
C93A C94A H94E 108.5 . .
C95A C94A H94E 108.5 . .
H94D C94A H94E 107.5 . .
C94A C95A C90A 99(2) . .
C94A C95A H95A 112.0 . .
C90A C95A H95A 112.0 . .
C94A C95A H95B 112.0 . .
C90A C95A H95B 112.0 . .
H95A C95A H95B 109.7 . .
C117 C116 Cl17 105(3) . .
C117 C116 H11A 110.8 . .
Cl17 C116 H11A 110.8 . .
C117 C116 H11B 110.8 . .
Cl17 C116 H11B 110.8 . .
H11A C116 H11B 108.9 . .
C116 C117 Cl18 123(4) . .
C116 C117 H11C 106.6 . .
Cl18 C117 H11C 106.6 . .
C116 C117 H11D 106.6 . .
Cl18 C117 H11D 106.6 . .
H11C C117 H11D 106.6 . .
C127 C126 Cl27 101(3) . .
C127 C126 H12D 111.6 . .
Cl27 C126 H12D 111.6 . .
C127 C126 H12E 111.6 . .
Cl27 C126 H12E 111.6 . .
H12D C126 H12E 109.4 . .
C126 C127 Cl28 124(4) . .
C126 C127 H12F 106.3 . .
Cl28 C127 H12F 106.3 . .
C126 C127 H12G 106.3 . .
Cl28 C127 H12G 106.3 . .
H12F C127 H12G 106.4 . .
C126 Cl27 I9B 74(7) . 3_444
C107 C106 Cl7 103(3) . .
C107 C106 H10I 111.2 . .
Cl7 C106 H10I 111.2 . .
C107 C106 H10J 111.2 . .
Cl7 C106 H10J 111.2 . .
H10I C106 H10J 109.1 . .
C106 C107 Cl8 124(4) . .
C106 C107 H10K 106.3 . .
Cl8 C107 H10K 106.3 . .
C106 C107 H10L 106.3 . .
Cl8 C107 H10L 106.3 . .
H10K C107 H10L 106.4 . .
C111 C110 Cl11 104(3) . .
C111 C110 H11E 110.9 . .
Cl11 C110 H11E 110.9 . .
C111 C110 H11F 110.9 . .
Cl11 C110 H11F 110.9 . .
H11E C110 H11F 108.9 . .
C110 C111 Cl12 129(4) . .
C110 C111 H11G 104.9 . .
Cl12 C111 H11G 104.9 . .
C110 C111 H11H 104.9 . .
Cl12 C111 H11H 104.9 . .
H11G C111 H11H 105.8 . .
C109 C108 Cl9 99(3) . .
C109 C108 H10M 111.9 . .
Cl9 C108 H10M 111.9 . .
C109 C108 H10N 111.9 . .
Cl9 C108 H10N 111.9 . .
H10M C108 H10N 109.6 . .
C108 C109 Cl10 123(4) . .
C108 C109 H10O 106.5 . .
Cl10 C109 H10O 106.5 . .
C108 C109 H10P 106.5 . .
Cl10 C109 H10P 106.5 . .
H10O C109 H10P 106.5 . .
C109 Cl10 Cl15 140(4) . 4_547
C105 C104 Cl5 100(3) . .
C105 C104 H10Q 111.7 . .
Cl5 C104 H10Q 111.7 . .
C105 C104 H10R 111.7 . .
Cl5 C104 H10R 111.7 . .
H10Q C104 H10R 109.5 . .
C104 C105 Cl6 122(4) . .
C104 C105 H10S 106.8 . .
Cl6 C105 H10S 106.8 . .
C104 C105 H10T 106.8 . .
Cl6 C105 H10T 106.8 . .
H10S C105 H10T 106.6 . .
C113 C112 Cl13 100(3) . .
C113 C112 H11I 111.8 . .
Cl13 C112 H11I 111.8 . .
C113 C112 H11J 111.8 . .
Cl13 C112 H11J 111.8 . .
H11I C112 H11J 109.5 . .
C112 C113 Cl14 124(4) . .
C112 C113 H11K 106.4 . .
Cl14 C113 H11K 106.4 . .
C112 C113 H11L 106.4 . .
Cl14 C113 H11L 106.4 . .
H11K C113 H11L 106.5 . .
C115 C114 Cl15 102(3) . .
C115 C114 H11M 111.4 . .
Cl15 C114 H11M 111.4 . .
C115 C114 H11N 111.4 . .
Cl15 C114 H11N 111.4 . .
H11M C114 H11N 109.3 . .
C114 C115 Cl16 126(4) . .
C114 C115 H11O 105.8 . .
Cl16 C115 H11O 105.8 . .
C114 C115 H11P 105.8 . .
Cl16 C115 H11P 105.8 . .
H11O C115 H11P 106.2 . .
C114 Cl15 Cl10 92(5) . 4_557
C119 C118 Cl19 101(3) . .
C119 C118 H11Q 111.6 . .
Cl19 C118 H11Q 111.6 . .
C119 C118 H11R 111.6 . .
Cl19 C118 H11R 111.6 . .
H11Q C118 H11R 109.4 . .
C118 C119 Cl20 127(4) . .
C118 C119 H11S 105.6 . .
Cl20 C119 H11S 105.6 . .
C118 C119 H11T 105.6 . .
Cl20 C119 H11T 105.6 . .
H11S C119 H11T 106.1 . .
C121 C120 Cl21 100(3) . .
C121 C120 H12H 111.7 . .
Cl21 C120 H12H 111.7 . .
C121 C120 H12I 111.7 . .
Cl21 C120 H12I 111.7 . .
H12H C120 H12I 109.5 . .
C120 C121 Cl22 126(4) . .
C120 C121 H12J 105.8 . .
Cl22 C121 H12J 105.8 . .
C120 C121 H12K 105.8 . .
Cl22 C121 H12K 105.8 . .
H12J C121 H12K 106.2 . .
C123 C122 Cl23 117(4) . .
C123 C122 H12L 108.1 . .
Cl23 C122 H12L 108.1 . .
C123 C122 H12M 108.1 . .
Cl23 C122 H12M 108.1 . .
H12L C122 H12M 107.3 . .
C122 C123 Cl24 115(4) . .
C122 C123 H12N 108.4 . .
Cl24 C123 H12N 108.4 . .
C122 C123 H12O 108.4 . .
Cl24 C123 H12O 108.4 . .
H12N C123 H12O 107.5 . .
N23 Zn1 N1 97.1(6) 3_444 .
N23 Zn1 I2A 111.0(5) 3_444 .
N1 Zn1 I2A 113.1(4) . .
N23 Zn1 I1 109.0(5) 3_444 .
N1 Zn1 I1 104.0(4) . .
I2A Zn1 I1 120.00(16) . .
N23 Zn1 I2B 103.8(5) 3_444 .
N1 Zn1 I2B 106.4(4) . .
I2A Zn1 I2B 11.45(18) . .
I1 Zn1 I2B 131.45(16) . .
Zn2B Zn2A N7 98(2) . .
Zn2B Zn2A N5 84(2) . .
N7 Zn2A N5 102.7(9) . .
Zn2B Zn2A I3B 124(3) . .
N7 Zn2A I3B 124.4(7) . .
N5 Zn2A I3B 115.4(6) . .
Zn2B Zn2A I3A 143(3) . .
N7 Zn2A I3A 112.9(7) . .
N5 Zn2A I3A 108.3(6) . .
I3B Zn2A I3A 18.8(2) . .
Zn2B Zn2A I4A 26.6(19) . .
N7 Zn2A I4A 103.9(6) . .
N5 Zn2A I4A 107.3(6) . .
I3B Zn2A I4A 101.6(4) . .
I3A Zn2A I4A 120.3(4) . .
Zn2B Zn2A I4B 13.9(18) . .
N7 Zn2A I4B 97.4(6) . .
N5 Zn2A I4B 97.4(6) . .
I3B Zn2A I4B 115.0(4) . .
I3A Zn2A I4B 133.7(4) . .
I4A Zn2A I4B 13.69(16) . .
Zn2A Zn2B I4A 146(2) . .
Zn2A Zn2B N5 80.8(19) . .
I4A Zn2B N5 128.0(9) . .
Zn2A Zn2B N7 67(2) . .
I4A Zn2B N7 117.5(8) . .
N5 Zn2B N7 97.4(10) . .
Zn2A Zn2B I3B 45(2) . .
I4A Zn2B I3B 105.5(6) . .
N5 Zn2B I3B 101.6(7) . .
N7 Zn2B I3B 103.8(7) . .
Zn2A Zn2B I4B 163(2) . .
I4A Zn2B I4B 17.9(2) . .
N5 Zn2B I4B 115.7(8) . .
N7 Zn2B I4B 111.6(7) . .
I3B Zn2B I4B 123.1(6) . .
Zn2A Zn2B I3A 31(2) . .
I4A Zn2B I3A 119.9(6) . .
N5 Zn2B I3A 93.1(6) . .
N7 Zn2B I3A 93.3(7) . .
I3B Zn2B I3A 14.71(17) . .
I4B Zn2B I3A 137.7(6) . .
Zn3B Zn3A N11 96.7(10) . 3_545
Zn3B Zn3A N6 79.8(9) . .
N11 Zn3A N6 102.0(7) 3_545 .
Zn3B Zn3A I6B 112.8(7) . .
N11 Zn3A I6B 132.5(8) 3_545 .
N6 Zn3A I6B 118.6(5) . .
Zn3B Zn3A I6C 90.1(9) . .
N11 Zn3A I6C 141.2(7) 3_545 .
N6 Zn3A I6C 116.8(6) . .
I6B Zn3A I6C 22.7(5) . .
Zn3B Zn3A I5A 19.2(5) . .
N11 Zn3A I5A 101.2(8) 3_545 .
N6 Zn3A I5A 97.1(8) . .
I6B Zn3A I5A 97.1(4) . .
I6C Zn3A I5A 74.9(7) . .
Zn3B Zn3A I6A 140.6(7) . .
N11 Zn3A I6A 114.5(8) 3_545 .
N6 Zn3A I6A 114.0(6) . .
I6B Zn3A I6A 27.8(2) . .
I6C Zn3A I6A 50.5(6) . .
I5A Zn3A I6A 124.5(3) . .
Zn3A Zn3B I5A 150.6(8) . .
Zn3A Zn3B N6 75.0(9) . .
I5A Zn3B N6 130.7(8) . .
Zn3A Zn3B N11 59.4(8) . 3_545
I5A Zn3B N11 123.4(7) . 3_545
N6 Zn3B N11 91.6(8) . 3_545
Zn3A Zn3B I6C 67.1(8) . .
I5A Zn3B I6C 88.7(6) . .
N6 Zn3B I6C 107.9(6) . .
N11 Zn3B I6C 115.1(8) 3_545 .
Zn3A Zn3B I5B 167.5(7) . .
I5A Zn3B I5B 21.3(3) . .
N6 Zn3B I5B 117.0(8) . .
N11 Zn3B I5B 114.7(6) 3_545 .
I6C Zn3B I5B 109.6(6) . .
Zn3A Zn3B I6B 48.3(6) . .
I5A Zn3B I6B 106.7(4) . .
N6 Zn3B I6B 98.9(6) . .
N11 Zn3B I6B 99.7(7) 3_545 .
I6C Zn3B I6B 18.8(5) . .
I5B Zn3B I6B 127.9(4) . .
N13 Zn4 N12 97.6(5) . .
N13 Zn4 I8B 112.5(6) . .
N12 Zn4 I8B 113.2(7) . .
N13 Zn4 I7 103.6(6) . .
N12 Zn4 I7 109.2(5) . .
I8B Zn4 I7 118.3(5) . .
N13 Zn4 I8A 110.0(5) . .
N12 Zn4 I8A 104.6(5) . .
I8B Zn4 I8A 10.0(6) . .
I7 Zn4 I8A 127.78(14) . .
Zn5B Zn5A N19 107.8(11) . .
Zn5B Zn5A N17 89.0(11) . .
N19 Zn5A N17 101.8(7) . .
Zn5B Zn5A I10C 81.4(17) . .
N19 Zn5A I10C 140.5(10) . .
N17 Zn5A I10C 117.0(9) . .
Zn5B Zn5A I10B 109.8(13) . .
N19 Zn5A I10B 128.4(9) . .
N17 Zn5A I10B 112.7(5) . .
I10C Zn5A I10B 28.6(12) . .
Zn5B Zn5A I9C 24.7(10) . .
N19 Zn5A I9C 117.2(5) . .
N17 Zn5A I9C 108.1(8) . .
I10C Zn5A I9C 59.0(13) . .
I10B Zn5A I9C 87.6(9) . .
Zn5B Zn5A I10A 138.9(10) . .
N19 Zn5A I10A 106.1(6) . .
N17 Zn5A I10A 106.1(5) . .
I10C Zn5A I10A 57.6(13) . .
I10B Zn5A I10A 29.1(8) . .
I9C Zn5A I10A 116.1(4) . .
Zn5B Zn5A I9A 17.7(9) . .
N19 Zn5A I9A 107.5(5) . .
N17 Zn5A I9A 106.2(7) . .
I10C Zn5A I9A 70.1(13) . .
I10B Zn5A I9A 98.5(8) . .
I9C Zn5A I9A 11.3(3) . .
I10A Zn5A I9A 126.58(18) . .
Zn5A Zn5B I9C 141.8(16) . .
Zn5A Zn5B I9A 152.7(15) . .
I9C Zn5B I9A 17.2(6) . .
Zn5A Zn5B I10C 73.6(18) . .
I9C Zn5B I10C 71.2(15) . .
I9A Zn5B I10C 87.7(15) . .
Zn5A Zn5B N17 66.2(10) . .
I9C Zn5B N17 139.2(13) . .
I9A Zn5B N17 139.9(13) . .
I10C Zn5B N17 106.9(12) . .
Zn5A Zn5B N19 51.3(10) . .
I9C Zn5B N19 135.2(9) . .
I9A Zn5B N19 124.6(8) . .
I10C Zn5B N19 113.6(17) . .
N17 Zn5B N19 84.1(9) . .
Zn5A Zn5B I10B 50.7(11) . .
I9C Zn5B I10B 94.2(11) . .
I9A Zn5B I10B 110.2(9) . .
I10C Zn5B I10B 23.2(13) . .
N17 Zn5B I10B 91.8(9) . .
N19 Zn5B I10B 95.3(11) . .
Zn5A Zn5B I9B 167.7(13) . .
I9C Zn5B I9B 39.4(8) . .
I9A Zn5B I9B 24.1(5) . .
I10C Zn5B I9B 110.5(16) . .
N17 Zn5B I9B 121.4(10) . .
N19 Zn5B I9B 117.8(7) . .
I10B Zn5B I9B 133.6(9) . .
Zn6B Zn6A I11C 117.7(19) . .
Zn6B Zn6A I11B 151.3(15) . .
I11C Zn6A I11B 33.8(14) . .
Zn6B Zn6A N18 79.5(12) . 3
I11C Zn6A N18 128.8(11) . 3
I11B Zn6A N18 114.9(6) . 3
Zn6B Zn6A N24 80.0(15) . .
I11C Zn6A N24 129.3(11) . .
I11B Zn6A N24 118.8(8) . .
N18 Zn6A N24 99.9(9) 3 .
Zn6B Zn6A I12A 43.7(13) . .
I11C Zn6A I12A 74.2(13) . .
I11B Zn6A I12A 108.0(5) . .
N18 Zn6A I12A 110.3(6) 3 .
N24 Zn6A I12A 104.2(5) . .
Zn6B Zn6A I11A 164.9(14) . .
I11C Zn6A I11A 47.4(13) . .
I11B Zn6A I11A 13.7(4) . .
N18 Zn6A I11A 107.9(5) 3 .
N24 Zn6A I11A 110.7(6) . .
I12A Zn6A I11A 121.61(19) . .
Zn6B Zn6A I12B 30.8(13) . .
I11C Zn6A I12B 87.0(14) . .
I11B Zn6A I12B 120.8(5) . .
N18 Zn6A I12B 101.4(6) 3 .
N24 Zn6A I12B 97.3(6) . .
I12A Zn6A I12B 12.91(18) . .
I11A Zn6A I12B 134.5(3) . .
Zn6A Zn6B I12A 120.2(16) . .
Zn6A Zn6B N18 78.0(12) . 3
I12A Zn6B N18 134.5(12) . 3
Zn6A Zn6B N24 77.6(16) . .
I12A Zn6B N24 124.6(9) . .
N18 Zn6B N24 99.0(12) 3 .
Zn6A Zn6B I12B 138.2(17) . .
I12A Zn6B I12B 17.9(3) . .
N18 Zn6B I12B 127.9(11) 3 .
N24 Zn6B I12B 121.1(10) . .
Zn6A Zn6B I11C 43.2(15) . .
I12A Zn6B I11C 77.2(12) . .
N18 Zn6B I11C 105.4(12) 3 .
N24 Zn6B I11C 105.5(14) . .
I12B Zn6B I11C 95.1(13) . .
Zn6A Zn6B I12C 155.8(17) . .
I12A Zn6B I12C 35.6(6) . .
N18 Zn6B I12C 118.6(10) 3 .
N24 Zn6B I12C 114.1(10) . .
I12B Zn6B I12C 17.7(5) . .
I11C Zn6B I12C 112.7(14) . .
Zn6A Zn6B I11B 20.7(11) . .
I12A Zn6B I11B 99.9(7) . .
N18 Zn6B I11B 89.7(8) 3 .
N24 Zn6B I11B 92.3(10) . .
I12B Zn6B I11B 117.8(8) . .
I11C Zn6B I11B 22.7(11) . .
I12C Zn6B I11B 135.4(9) . .
I2B I2A Zn1 101.8(18) . .
I2A I2B Zn1 66.8(18) . .
I3B I3A Zn2A 56.3(6) . .
I3B I3A Zn2B 49.9(6) . .
Zn2A I3A Zn2B 6.6(4) . .
I3A I3B Zn2A 104.9(6) . .
I3A I3B Zn2B 115.4(7) . .
Zn2A I3B Zn2B 10.6(5) . .
I4B I4A Zn2B 117.0(7) . .
I4B I4A Zn2A 123.8(6) . .
Zn2B I4A Zn2A 7.1(5) . .
I4A I4B Zn2B 45.1(5) . .
I4A I4B Zn2A 42.5(4) . .
Zn2B I4B Zn2A 3.0(4) . .
I5B I5A Zn3B 125.7(5) . .
I5B I5A Zn3A 135.1(4) . .
Zn3B I5A Zn3A 10.2(3) . .
I5A I5B Zn3B 33.0(3) . .
I6B I6A I6C 0.4(6) . .
I6B I6A Zn3A 54.8(3) . .
I6C I6A Zn3A 55.1(5) . .
I6C I6B I6A 179.0(14) . .
I6C I6B Zn3A 83.2(12) . .
I6A I6B Zn3A 97.4(4) . .
I6C I6B Zn3B 64.3(12) . .
I6A I6B Zn3B 116.3(4) . .
Zn3A I6B Zn3B 18.9(2) . .
I6B I6C I6A 0.6(8) . .
I6B I6C Zn3A 74.1(11) . .
I6A I6C Zn3A 74.4(7) . .
I6B I6C Zn3B 96.9(12) . .
I6A I6C Zn3B 97.2(7) . .
Zn3A I6C Zn3B 22.8(3) . .
I8B I8A Zn4 44.1(19) . .
I8A I8B Zn4 126(2) . .
I9C I9A I9B 138(3) . .
I9C I9A Zn5B 80(3) . .
I9B I9A Zn5B 128.9(8) . .
I9C I9A Zn5A 75(3) . .
I9B I9A Zn5A 137.2(6) . .
Zn5B I9A Zn5A 9.6(6) . .
I9A I9B I9C 10.0(5) . .
I9A I9B Cl27 136.1(16) . 3_556
I9C I9B Cl27 139.7(16) . 3_556
I9A I9B Zn5B 27.0(5) . .
I9C I9B Zn5B 33.5(6) . .
Cl27 I9B Zn5B 143.1(17) 3_556 .
I9A I9C Zn5B 83(2) . .
I9A I9C I9B 32(2) . .
Zn5B I9C I9B 107.1(11) . .
I9A I9C Zn5A 94(2) . .
Zn5B I9C Zn5A 13.5(7) . .
I9B I9C Zn5A 119.7(8) . .
I10B I10A I10C 7.4(10) . .
I10B I10A Zn5A 58.8(7) . .
I10C I10A Zn5A 52.3(7) . .
I10C I10B I10A 164(2) . .
I10C I10B Zn5A 73.7(18) . .
I10A I10B Zn5A 92.1(11) . .
I10C I10B Zn5B 54.3(18) . .
I10A I10B Zn5B 111.6(11) . .
Zn5A I10B Zn5B 19.5(5) . .
I10B I10C Zn5A 78(2) . .
I10B I10C Zn5B 102(3) . .
Zn5A I10C Zn5B 25.0(7) . .
I10B I10C I10A 8.6(14) . .
Zn5A I10C I10A 70.1(14) . .
Zn5B I10C I10A 95.1(18) . .
I10B I10C C111 124(3) . 3_455
Zn5A I10C C111 133(2) . 3_455
Zn5B I10C C111 114(3) . 3_455
I10A I10C C111 131.6(19) . 3_455
I11B I11A I11C 2.8(11) . .
I11B I11A Zn6A 40.0(10) . .
I11C I11A Zn6A 41.3(9) . .
I11A I11B I11C 175.4(18) . .
I11A I11B Zn6A 126.3(14) . .
I11C I11B Zn6A 55.8(15) . .
I11A I11B Zn6B 134.3(13) . .
I11C I11B Zn6B 47.8(15) . .
Zn6A I11B Zn6B 8.0(4) . .
I11B I11C Zn6A 90(2) . .
I11B I11C I11A 1.8(7) . .
Zn6A I11C I11A 91.3(17) . .
I11B I11C Zn6B 110(2) . .
Zn6A I11C Zn6B 19.1(7) . .
I11A I11C Zn6B 110.4(17) . .
I12B I12A I12C 4.8(10) . .
I12B I12A Zn6B 93.2(12) . .
I12C I12A Zn6B 97.8(9) . .
I12B I12A Zn6A 109.3(10) . .
I12C I12A Zn6A 113.9(7) . .
Zn6B I12A Zn6A 16.1(5) . .
I12A I12B I12C 171.9(17) . .
I12A I12B Zn6B 68.9(11) . .
I12C I12B Zn6B 118.9(14) . .
I12A I12B Zn6A 57.8(10) . .
I12C I12B Zn6A 130.0(13) . .
Zn6B I12B Zn6A 11.1(5) . .
I12B I12C I12A 3.3(7) . .
I12B I12C Zn6B 43.4(11) . .
I12A I12C Zn6B 46.6(7) . .

loop_
_geom_bond_atom_site_label_1
_geom_bond_atom_site_label_2
_geom_bond_distance
_geom_bond_site_symmetry_2
C1 C2 1.3900 .
C1 N1 1.3900 .
C1 H1 0.9300 .
C2 C3 1.3900 .
C2 H2 0.9300 .
C3 C4 1.3900 .
C3 C6 1.492(15) .
C4 C5 1.3900 .
C4 H4 0.9300 .
C5 N1 1.3900 .
C5 H5 0.9300 .
N1 Zn1 2.070(7) .
C6 N4 1.335(16) .
C6 N2 1.336(17) .
C7 N3 1.318(16) .
C7 N2 1.365(16) .
C7 C11 1.457(19) .
C8 N4 1.298(16) .
C8 N3 1.355(17) .
C8 C16 1.528(18) .
C9 N5 1.335(18) .
C9 C10 1.397(17) .
C9 H9 0.9300 .
C10 C11 1.382(16) .
C10 H10 0.9300 .
C11 C12 1.370(17) .
C12 C13 1.381(17) .
C12 H12 0.9300 .
C13 N5 1.329(18) .
C13 H13 0.9300 .
C14 N6 1.357(17) .
C14 C15 1.379(16) .
C14 H14 0.9300 .
C15 C16 1.370(17) .
C15 H15 0.9300 .
C16 C17 1.382(17) .
C17 C18 1.389(16) .
C17 H17 0.9300 .
C18 N6 1.319(18) .
C18 H18 0.9300 .
C19 N7 1.349(19) .
C19 C20 1.377(19) .
C19 H19 0.9300 .
C20 C21 1.395(18) .
C20 H20 0.9300 .
C21 C22 1.370(19) .
C21 C24 1.45(3) .
C22 C23 1.392(19) .
C22 H22 0.9300 .
C23 N7 1.346(18) .
C23 H23 0.9300 .
C24 N8 1.337(19) .
C24 N10 1.347(17) .
C25 N9 1.309(17) .
C25 N8 1.355(19) .
C25 C29 1.44(2) .
C26 N10 1.316(19) .
C26 N9 1.350(18) .
C26 C34 1.48(2) .
C27 N11 1.337(18) .
C27 C28 1.383(18) .
C27 H27 0.9300 .
C28 C29 1.367(19) .
C28 H28 0.9300 .
C29 C30 1.371(17) .
C30 C31 1.389(19) .
C30 H30 0.9300 .
C31 N11 1.32(2) .
C31 H31 0.9300 .
C32 N12 1.341(18) .
C32 C33 1.374(17) .
C32 H32 0.9300 .
C33 C34 1.397(18) .
C33 H33 0.9300 .
C34 C35 1.358(18) .
C35 C36 1.392(16) .
C35 H35 0.9300 .
C36 N12 1.364(17) .
C36 H36 0.9300 .
C37 N13 1.335(15) .
C37 C38 1.351(15) .
C37 H37 0.9300 .
C38 C39 1.390(16) .
C38 H38 0.9300 .
C39 C40 1.361(15) .
C39 C42 1.453(17) .
C40 C41 1.387(15) .
C40 H40 0.9300 .
C41 N13 1.332(16) .
C41 H41 0.9300 .
C42 N14 1.328(16) .
C42 N16 1.348(17) .
C43 N15 1.315(17) .
C43 N14 1.358(16) .
C43 C47 1.46(2) .
C44 N16 1.317(16) .
C44 N15 1.359(18) .
C44 C52 1.52(2) .
C45 N17 1.353(17) .
C45 C46 1.368(16) .
C45 H45 0.9300 .
C46 C47 1.382(16) .
C46 H46 0.9300 .
C47 C48 1.382(18) .
C48 C49 1.374(17) .
C48 H48 0.9300 .
C49 N17 1.323(16) .
C49 H49 0.9300 .
C50 N18 1.335(17) .
C50 C51 1.372(17) .
C50 H50 0.9300 .
C51 C52 1.379(17) .
C51 H51 0.9300 .
C52 C53 1.367(16) .
C53 C54 1.396(17) .
C53 H53 0.9300 .
C54 N18 1.341(18) .
C54 H54 0.9300 .
C55 N19 1.343(18) .
C55 C56 1.379(19) .
C55 H55 0.9300 .
C56 C57 1.396(17) .
C56 H56 0.9300 .
C57 C58 1.376(18) .
C57 C60 1.45(2) .
C58 C59 1.396(17) .
C58 H58 0.9300 .
C59 N19 1.343(16) .
C59 H59 0.9300 .
C60 N22 1.34(2) .
C60 N20 1.368(17) .
C61 N21 1.320(19) .
C61 N20 1.348(18) .
C61 C65 1.50(2) .
C62 N22 1.307(19) .
C62 N21 1.359(18) .
C62 C70 1.48(3) .
C63 N23 1.343(18) .
C63 C64 1.402(16) .
C63 H63 0.9300 .
C64 C65 1.367(18) .
C64 H64 0.9300 .
C65 C66 1.369(19) .
C66 C67 1.389(18) .
C66 H66 0.9300 .
C67 N23 1.319(19) .
C67 H67 0.9300 .
C68 N24 1.335(19) .
C68 C69 1.368(19) .
C68 H68 0.9300 .
C69 C70 1.397(19) .
C69 H69 0.9300 .
C70 C71 1.375(18) .
C71 C72 1.374(19) .
C71 H71 0.9300 .
C72 N24 1.337(19) .
C72 H72 0.9300 .
N5 Zn2A 2.110(18) .
N5 Zn2B 2.12(2) .
N6 Zn3A 2.068(16) .
N6 Zn3B 2.107(16) .
N7 Zn2A 2.02(2) .
N7 Zn2B 2.17(2) .
N11 Zn3A 1.942(16) 3_455
N11 Zn3B 2.24(2) 3_455
N13 Zn4 2.050(12) .
N12 Zn4 2.074(13) .
N17 Zn5A 2.052(13) .
N17 Zn5B 2.24(2) .
N19 Zn5A 2.046(15) .
N19 Zn5B 2.50(3) .
N18 Zn6A 2.056(15) 3_445
N18 Zn6B 2.07(2) 3_445
N24 Zn6A 2.065(18) .
N24 Zn6B 2.08(3) .
N23 Zn1 2.060(13) 3_556
C100 C101 1.53(3) .
C100 Cl1 1.82(3) .
C100 H10A 0.9700 .
C100 H10B 0.9700 .
C101 Cl2 1.85(3) .
C101 H10C 0.9700 .
C101 H10D 0.9700 .
C102 C103 1.52(3) .
C102 Cl3 1.84(3) .
C102 H10E 0.9700 .
C102 H10F 0.9700 .
C103 Cl4 1.84(3) .
C103 H10G 0.9700 .
C103 H10H 0.9700 .
C73 N25 1.43(6) .
C73 C74 1.51(5) .
C73 C96 1.52(3) .
C73 C82 1.53(3) .
C74 C75 1.51(5) .
C74 H74A 0.9700 .
C74 H74B 0.9700 .
C75 N25 1.34(5) .
C75 C89 1.37(6) .
C76 C81 1.40(6) .
C76 C77 1.49(5) .
C76 S1 1.79(5) .
C77 C78 1.31(5) .
C77 H77 0.9300 .
C78 C79 1.41(7) .
C78 H78 0.9300 .
C79 C99 1.21(9) .
C79 C80 1.49(6) .
C80 C81 1.45(6) .
C80 H80 0.9300 .
C81 H81 0.9300 .
C82 C87 1.40(6) .
C82 C83 1.48(5) .
C83 C84 1.31(5) .
C83 C88 1.53(3) .
C84 C85 1.42(7) .
C84 H84 0.9300 .
C85 C86 1.49(6) .
C85 H85 0.9300 .
C86 C87 1.45(6) .
C86 H86 0.9300 .
C87 H87 0.9300 .
C88 H88A 0.9600 .
C88 H88B 0.9600 .
C88 H88C 0.9600 .
C89 C90 1.51(5) .
C89 H89 0.9300 .
C90 O1 1.10(4) .
C90 O2 1.40(3) .
C93 O2 1.44(3) .
C93 C94 1.55(3) .
C93 H93A 0.9700 .
C93 H93B 0.9700 .
C94 H94A 0.9600 .
C94 H94B 0.9600 .
C94 H94C 0.9600 .
C96 O6 1.09(4) .
C96 O5 1.40(3) .
C97 O5 1.46(3) .
C97 C98 1.55(3) .
C97 H97A 0.9700 .
C97 H97B 0.9700 .
C98 H98A 0.9600 .
C98 H98B 0.9600 .
C98 H98C 0.9600 .
C99 H99A 0.9600 .
C99 H99B 0.9600 .
C99 H99C 0.9600 .
O3 S1 1.39(3) .
O4 S1 1.42(4) .
S1 N25 1.77(4) .
C90A C91A 1.57(2) .
C90A C95A 1.59(2) .
C90A H90A 0.9700 .
C90A H90B 0.9700 .
C91A C92A 1.50(3) .
C91A H91A 0.9700 .
C91A H91B 0.9700 .
C92A C93A 1.58(2) .
C92A H92A 0.9700 .
C92A H92B 0.9700 .
C93A C94A 1.50(3) .
C93A H93C 0.9700 .
C93A H93D 0.9700 .
C94A C95A 1.55(3) .
C94A H94D 0.9700 .
C94A H94E 0.9700 .
C95A H95A 0.9700 .
C95A H95B 0.9700 .
C116 C117 1.52(3) .
C116 Cl17 1.85(3) .
C116 H11A 0.9700 .
C116 H11B 0.9700 .
C117 Cl18 1.85(3) .
C117 H11C 0.9700 .
C117 H11D 0.9700 .
C126 C127 1.52(3) .
C126 Cl27 1.84(3) .
C126 H12D 0.9700 .
C126 H12E 0.9700 .
C127 Cl28 1.84(3) .
C127 H12F 0.9700 .
C127 H12G 0.9700 .
Cl27 I9B 2.77(8) 3_444
C106 C107 1.52(3) .
C106 Cl7 1.85(3) .
C106 H10I 0.9700 .
C106 H10J 0.9700 .
C107 Cl8 1.85(3) .
C107 H10K 0.9700 .
C107 H10L 0.9700 .
C110 C111 1.51(3) .
C110 Cl11 1.84(3) .
C110 H11E 0.9700 .
C110 H11F 0.9700 .
C111 Cl12 1.85(3) .
C111 H11G 0.9700 .
C111 H11H 0.9700 .
C108 C109 1.52(3) .
C108 Cl9 1.86(3) .
C108 H10M 0.9700 .
C108 H10N 0.9700 .
C109 Cl10 1.85(3) .
C109 H10O 0.9700 .
C109 H10P 0.9700 .
Cl10 Cl15 2.10(8) 4_547
C104 C105 1.52(3) .
C104 Cl5 1.86(3) .
C104 H10Q 0.9700 .
C104 H10R 0.9700 .
C105 Cl6 1.85(3) .
C105 H10S 0.9700 .
C105 H10T 0.9700 .
C112 C113 1.52(3) .
C112 Cl13 1.84(3) .
C112 H11I 0.9700 .
C112 H11J 0.9700 .
C113 Cl14 1.84(3) .
C113 H11K 0.9700 .
C113 H11L 0.9700 .
C114 C115 1.51(3) .
C114 Cl15 1.86(3) .
C114 H11M 0.9700 .
C114 H11N 0.9700 .
C115 Cl16 1.84(3) .
C115 H11O 0.9700 .
C115 H11P 0.9700 .
Cl15 Cl10 2.10(8) 4_557
C118 C119 1.52(3) .
C118 Cl19 1.85(3) .
C118 H11Q 0.9700 .
C118 H11R 0.9700 .
C119 Cl20 1.84(3) .
C119 H11S 0.9700 .
C119 H11T 0.9700 .
C120 C121 1.51(3) .
C120 Cl21 1.85(3) .
C120 H12H 0.9700 .
C120 H12I 0.9700 .
C121 Cl22 1.84(3) .
C121 H12J 0.9700 .
C121 H12K 0.9700 .
C122 C123 1.53(3) .
C122 Cl23 1.79(3) .
C122 H12L 0.9700 .
C122 H12M 0.9700 .
C123 Cl24 1.78(3) .
C123 H12N 0.9700 .
C123 H12O 0.9700 .
Zn1 N23 2.060(13) 3_444
Zn1 I2A 2.454(10) .
Zn1 I1 2.527(4) .
Zn1 I2B 2.614(10) .
Zn2A Zn2B 0.566(11) .
Zn2A I3B 2.174(11) .
Zn2A I3A 2.525(7) .
Zn2A I4A 2.554(9) .
Zn2A I4B 3.140(10) .
Zn2B I4A 2.063(13) .
Zn2B I3B 2.536(16) .
Zn2B I4B 2.594(13) .
Zn2B I3A 2.995(13) .
Zn3A Zn3B 0.911(8) .
Zn3A N11 1.942(16) 3_545
Zn3A I6B 2.096(7) .
Zn3A I6C 2.165(16) .
Zn3A I5A 2.522(9) .
Zn3A I6A 2.543(8) .
Zn3B I5A 1.689(10) .
Zn3B N11 2.24(2) 3_545
Zn3B I6C 2.350(17) .
Zn3B I5B 2.520(11) .
Zn3B I6B 2.589(10) .
Zn4 I8B 2.217(18) .
Zn4 I7 2.538(4) .
Zn4 I8A 2.582(5) .
Zn5A Zn5B 0.94(2) .
Zn5A I10C 2.13(3) .
Zn5A I10B 2.167(14) .
Zn5A I9C 2.490(18) .
Zn5A I10A 2.532(5) .
Zn5A I9A 2.571(8) .
Zn5B I9C 1.68(3) .
Zn5B I9A 1.70(2) .
Zn5B I10C 2.19(3) .
Zn5B I10B 2.64(3) .
Zn5B I9B 2.92(3) .
Zn6A Zn6B 0.806(19) .
Zn6A I11C 1.68(3) .
Zn6A I11B 2.036(13) .
Zn6A N18 2.056(15) 3
Zn6A I12A 2.511(6) .
Zn6A I11A 2.550(5) .
Zn6A I12B 2.801(11) .
Zn6B I12A 2.007(19) .
Zn6B N18 2.07(2) 3
Zn6B I12B 2.15(2) .
Zn6B I11C 2.18(3) .
Zn6B I12C 2.74(3) .
Zn6B I11B 2.77(2) .
I2A I2B 0.530(10) .
I3A I3B 0.842(7) .
I4A I4B 0.894(8) .
I5A I5B 1.128(7) .
I6A I6B 1.196(8) .
I6A I6C 2.04(2) .
I6B I6C 0.841(19) .
I8A I8B 0.56(2) .
I9A I9C 0.505(15) .
I9A I9B 1.53(2) .
I9B I9C 1.94(3) .
I9B Cl27 2.77(8) 3_556
I10A I10B 1.23(3) .
I10A I10C 2.27(5) .
I10B I10C 1.06(5) .
I10C C111 2.34(12) 3_455
I11A I11B 0.748(14) .
I11A I11C 1.88(4) .
I11B I11C 1.13(4) .
I12A I12B 0.663(9) .
I12A I12C 1.61(3) .
I12B I12C 0.95(3) .
